data_7715113
loop_
_publ_author_name
'Guo, Xiao-Qing'
'Zhou, Li-Peng'
'Hu, Shao-Jun'
'Sun, Qing-Fu'

_publ_section_title
;
 Subtle adjustments for constructing multi-nuclear luminescent lanthanide
 organic polyhedra with triazole-based chelates
;
_journal_issue 10
_journal_name_full 'Dalton Transactions'
_journal_page_first 4772
_journal_page_last 4780
_journal_paper_doi 10.1039/D3DT03791F
_journal_volume 53
_journal_year 2024
_chemical_formula_moiety 'C204 H192 Eu4 N60 O12, 12(C F3 S O3) 12.88(C H2 Cl2)'
_chemical_formula_sum 'C228.88 H217.75 Cl25.75 Eu4 F36 N60 O48 S12'
_chemical_formula_weight 7166.27
_space_group_crystal_system monoclinic
_space_group_IT_number 15
_space_group_name_Hall '-C 2yc'
_space_group_name_H-M_alt 'C 1 2/c 1'
_atom_sites_solution_hydrogens geom
_audit_creation_method SHELXL-2016/6
_audit_update_record
;
2023-12-18 deposited with the CCDC.	2024-01-30 downloaded from the CCDC.
;
_cell_angle_alpha 90
_cell_angle_beta 108.98(3)
_cell_angle_gamma 90
_cell_formula_units_Z 8
_cell_length_a 109.88(2)
_cell_length_b 21.340(4)
_cell_length_c 42.920(9)
_cell_measurement_reflns_used 96683
_cell_measurement_temperature 293(2)
_cell_measurement_theta_max 22.860
_cell_measurement_theta_min 0.990
_cell_volume 95169(4)
_computing_cell_refinement 'Bruker APEXIII'
_computing_data_collection 'Bruker APEXIII'
_computing_data_reduction 'Bruker SHELXTL'
_computing_molecular_graphics 'Bruker SHELXTL'
_computing_publication_material 'Bruker SHELXTL'
_computing_structure_refinement 'SHELXL-2016/6 (Sheldrick, 2016)'
_computing_structure_solution 'SHELXT 2014/5 (Sheldrick, 2014)'
_diffrn_ambient_temperature 293(2)
_diffrn_measured_fraction_theta_full 0.993
_diffrn_measured_fraction_theta_max 0.990
_diffrn_measurement_device_type CCD
_diffrn_measurement_method '\w scans'
_diffrn_radiation_type synchrotron
_diffrn_radiation_wavelength 0.62298
_diffrn_reflns_av_R_equivalents 0.0747
_diffrn_reflns_av_unetI/netI 0.0564
_diffrn_reflns_Laue_measured_fraction_full 0.993
_diffrn_reflns_Laue_measured_fraction_max 0.990
_diffrn_reflns_limit_h_max 136
_diffrn_reflns_limit_h_min -136
_diffrn_reflns_limit_k_max 26
_diffrn_reflns_limit_k_min -26
_diffrn_reflns_limit_l_max 53
_diffrn_reflns_limit_l_min -49
_diffrn_reflns_number 351692
_diffrn_reflns_point_group_measured_fraction_full 0.993
_diffrn_reflns_point_group_measured_fraction_max 0.990
_diffrn_reflns_theta_full 21.949
_diffrn_reflns_theta_max 22.860
_diffrn_reflns_theta_min 0.854
_diffrn_source synchrotron
_exptl_absorpt_coefficient_mu 0.590
_exptl_crystal_colour colorless
_exptl_crystal_density_diffrn 1.000
_exptl_crystal_description block
_exptl_crystal_F_000 28806
_exptl_crystal_size_max 0.4
_exptl_crystal_size_mid 0.3
_exptl_crystal_size_min 0.2
_refine_diff_density_max 0.678
_refine_diff_density_min -0.643
_refine_diff_density_rms 0.076
_refine_ls_extinction_method none
_refine_ls_goodness_of_fit_ref 1.006
_refine_ls_hydrogen_treatment constr
_refine_ls_matrix_type full
_refine_ls_number_parameters 2473
_refine_ls_number_reflns 95690
_refine_ls_number_restraints 4655
_refine_ls_restrained_S_all 1.058
_refine_ls_R_factor_all 0.1282
_refine_ls_R_factor_gt 0.0802
_refine_ls_shift/su_max 0.045
_refine_ls_shift/su_mean 0.005
_refine_ls_structure_factor_coef Fsqd
_refine_ls_weighting_details 'w=1/[\s^2^(Fo^2^)+(0.1754P)^2^] where P=(Fo^2^+2Fc^2^)/3'
_refine_ls_weighting_scheme calc
_refine_ls_wR_factor_gt 0.2431
_refine_ls_wR_factor_ref 0.2879
_reflns_Friedel_coverage 0.000
_reflns_number_gt 49499
_reflns_number_total 95690
_reflns_threshold_expression 'I > 2\s(I)'
_cod_data_source_file d3dt03791f2.cif
_cod_data_source_block Eu4L2AC6
_cod_depositor_comments 'Adding full bibliography for 7715110--7715113.cif.'
_cod_original_cell_volume 95172(37)
_cod_original_sg_symbol_H-M 'C 2/c'
_cod_database_code 7715113
_shelx_shelxl_version_number 2016/6
_shelx_space_group_comment
;
The symmetry employed for this shelxl refinement is uniquely defined
by the following loop, which should always be used as a source of
symmetry information in preference to the above space-group names.
They are only intended as comments.
;

loop_
_space_group_symop_operation_xyz
'x, y, z'
'-x, y, -z+1/2'
'x+1/2, y+1/2, z'
'-x+1/2, y+1/2, -z+1/2'
'-x, -y, -z'
'x, -y, z-1/2'
'-x+1/2, -y+1/2, -z'
'x+1/2, -y+1/2, z-1/2'

loop_
_atom_site_label
_atom_site_type_symbol
_atom_site_fract_x
_atom_site_fract_y
_atom_site_fract_z
_atom_site_U_iso_or_equiv
_atom_site_adp_type
_atom_site_occupancy
_atom_site_site_symmetry_order
_atom_site_calc_flag
_atom_site_refinement_flags_posn
_atom_site_refinement_flags_adp
_atom_site_refinement_flags_occupancy
_atom_site_disorder_assembly
_atom_site_disorder_group
C1_1 C 0.25934(10) 0.2553(7) 0.1557(4) 0.272(5) Uani 1 1 d D U . . .
H1A_1 H 0.254621 0.241421 0.133848 0.408 Uiso 1 1 calc R U . . .
H1AB_1 H 0.255907 0.294566 0.159942 0.408 Uiso 1 1 calc R U . . .
H1AC_1 H 0.258580 0.224689 0.171394 0.408 Uiso 1 1 calc R U . . .
C2_1 C 0.27666(13) 0.2258(6) 0.1342(3) 0.258(5) Uani 1 1 d D U . . .
H2A_1 H 0.271614 0.188213 0.129128 0.388 Uiso 1 1 calc R U . . .
H2AB_1 H 0.285616 0.215158 0.143145 0.388 Uiso 1 1 calc R U . . .
H2AC_1 H 0.275227 0.250085 0.114495 0.388 Uiso 1 1 calc R U . . .
C3_1 C 0.27284(10) 0.2632(5) 0.1588(3) 0.1867(11) Uani 1 1 d D U . . .
H3_1 H 0.278086 0.249566 0.180873 0.224 Uiso 1 1 calc R U . . .
N4_1 N 0.27604(7) 0.3288(3) 0.1544(2) 0.178(2) Uani 1 1 d D U . . .
H4_1 H 0.270192 0.352307 0.141549 0.213 Uiso 1 1 calc R U . . .
C5_1 C 0.28750(8) 0.3532(3) 0.1695(2) 0.146(2) Uani 1 1 d D U . . .
O6_1 O 0.29686(5) 0.3254(2) 0.18804(13) 0.1327(14) Uani 1 1 d D U . . .
N7_1 N 0.30102(4) 0.43880(17) 0.17152(13) 0.1265(15) Uani 1 1 d DG U . . .
C8_1 C 0.28829(4) 0.41878(18) 0.16109(15) 0.152(2) Uani 1 1 d DG U . . .
C9_1 C 0.27838(3) 0.4620(3) 0.1495(2) 0.186(3) Uani 1 1 d DG U . . .
H9_1 H 0.269865 0.448637 0.142471 0.224 Uiso 1 1 calc R U . . .
C10_1 C 0.28121(5) 0.5253(2) 0.1483(2) 0.206(3) Uani 1 1 d DG U . . .
H10_1 H 0.274580 0.554232 0.140478 0.248 Uiso 1 1 calc R U . . .
C11_1 C 0.29394(5) 0.54531(16) 0.15870(19) 0.181(3) Uani 1 1 d DG U . . .
H11_1 H 0.295827 0.587641 0.157897 0.217 Uiso 1 1 calc R U . . .
C12_1 C 0.30384(4) 0.50206(19) 0.17033(16) 0.142(2) Uani 1 1 d DG U . . .
N13_1 N 0.32528(4) 0.46372(13) 0.18765(12) 0.1205(15) Uani 1 1 d DG U . . .
N14_1 N 0.33793(3) 0.48754(16) 0.19418(13) 0.1368(18) Uani 1 1 d DG U . . .
N15_1 N 0.33697(4) 0.55260(15) 0.18685(14) 0.1426(17) Uani 1 1 d DG U . . .
C16_1 C 0.32373(4) 0.56900(14) 0.17580(15) 0.137(2) Uani 1 1 d DG U . . .
H16_1 H 0.320374 0.608734 0.169364 0.164 Uiso 1 1 calc R U . . .
C17_1 C 0.31650(3) 0.51406(19) 0.17629(14) 0.1217(17) Uani 1 1 d DG U . . .
C18_1 C 0.34745(4) 0.5860(2) 0.19020(18) 0.152(2) Uani 1 1 d DG U . . .
C19_1 C 0.34730(5) 0.6498(2) 0.19644(19) 0.172(3) Uani 1 1 d DG U . . .
H19_1 H 0.339993 0.668185 0.198929 0.206 Uiso 1 1 calc R U . . .
C20_1 C 0.35806(5) 0.68628(16) 0.19897(19) 0.184(3) Uani 1 1 d DG U . . .
H20_1 H 0.357958 0.729008 0.203145 0.221 Uiso 1 1 calc R U . . .
C21_1 C 0.36898(5) 0.6589(2) 0.1952(2) 0.178(2) Uani 1 1 d DG U . . .
C22_1 C 0.36914(5) 0.5950(2) 0.1890(2) 0.182(3) Uani 1 1 d DG U . . .
H22_1 H 0.376444 0.576669 0.186515 0.218 Uiso 1 1 calc R U . . .
C23_1 C 0.35837(5) 0.55857(17) 0.18648(18) 0.177(3) Uani 1 1 d DG U . . .
H23_1 H 0.358479 0.515844 0.182300 0.212 Uiso 1 1 calc R U . . .
C24_1 C 0.38042(4) 0.6992(2) 0.1995(2) 0.183(3) Uani 1 1 d DG U . . .
C25_1 C 0.37850(4) 0.7620(2) 0.19073(19) 0.177(3) Uani 1 1 d DG U . . .
H25_1 H 0.370204 0.778400 0.183416 0.212 Uiso 1 1 calc R U . . .
C26_1 C 0.38897(5) 0.80039(17) 0.19294(18) 0.175(3) Uani 1 1 d DG U . . .
H26_1 H 0.387679 0.842435 0.187096 0.210 Uiso 1 1 calc R U . . .
C27_1 C 0.40136(4) 0.7759(2) 0.20388(18) 0.157(2) Uani 1 1 d DG U . . .
C28_1 C 0.40328(4) 0.7131(2) 0.21261(19) 0.179(3) Uani 1 1 d DG U . . .
H28_1 H 0.411577 0.696694 0.219928 0.215 Uiso 1 1 calc R U . . .
C29_1 C 0.39281(5) 0.67470(18) 0.2104(2) 0.193(3) Uani 1 1 d DG U . . .
H29_1 H 0.394102 0.632658 0.216249 0.232 Uiso 1 1 calc R U . . .
N30_1 N 0.42133(4) 0.90924(13) 0.21261(11) 0.1157(13) Uani 1 1 d DG U . . .
N31_1 N 0.40918(3) 0.87972(17) 0.20614(12) 0.1252(15) Uani 1 1 d DG U . . .
N32_1 N 0.41112(4) 0.81389(16) 0.20662(13) 0.1373(16) Uani 1 1 d DG U . . .
C33_1 C 0.42447(4) 0.80273(15) 0.21338(13) 0.1307(18) Uani 1 1 d DG U . . .
H33_1 H 0.428390 0.763683 0.215088 0.157 Uiso 1 1 calc R U . . .
C34_1 C 0.43078(3) 0.86166(19) 0.21709(12) 0.1105(14) Uani 1 1 d DG U . . .
N35_1 N 0.44529(3) 0.94254(17) 0.22674(10) 0.1074(12) Uani 1 1 d DG U . . .
C36_1 C 0.44324(3) 0.87830(18) 0.22307(12) 0.1194(16) Uani 1 1 d DG U . . .
C37_1 C 0.45356(5) 0.83806(15) 0.22669(15) 0.146(2) Uani 1 1 d DG U . . .
H37_1 H 0.452181 0.795081 0.224237 0.176 Uiso 1 1 calc R U . . .
C38_1 C 0.46593(4) 0.8621(2) 0.23398(16) 0.169(3) Uani 1 1 d DG U . . .
H38_1 H 0.472831 0.835154 0.236402 0.202 Uiso 1 1 calc R U . . .
C39_1 C 0.46798(3) 0.9263(2) 0.23765(16) 0.164(2) Uani 1 1 d DG U . . .
H39_1 H 0.476261 0.942379 0.242523 0.197 Uiso 1 1 calc R U . . .
C40_1 C 0.45766(4) 0.96655(17) 0.23403(13) 0.1351(18) Uani 1 1 d DG U . . .
C41_1 C 0.45786(7) 1.0337(3) 0.2370(2) 0.141(2) Uani 1 1 d D U . . .
O42_1 O 0.44774(5) 1.0646(2) 0.23206(12) 0.1254(13) Uani 1 1 d D U . . .
N43_1 N 0.46928(7) 1.0613(4) 0.2455(3) 0.207(3) Uani 1 1 d D U . . .
H43_1 H 0.476056 1.039275 0.247686 0.249 Uiso 1 1 calc R U . . .
C44_1 C 0.47045(11) 1.1282(5) 0.2513(4) 0.255(3) Uani 1 1 d D U . . .
H44_1 H 0.464149 1.152201 0.233929 0.306 Uiso 1 1 calc R U . . .
C45_1 C 0.48396(11) 1.1423(5) 0.2534(4) 0.255(3) Uani 1 1 d D U . . .
H45A_1 H 0.484654 1.142093 0.231638 0.383 Uiso 1 1 calc R U . . .
H45B_1 H 0.489586 1.111038 0.266617 0.383 Uiso 1 1 calc R U . . .
H45C_1 H 0.486345 1.182769 0.263184 0.383 Uiso 1 1 calc R U . . .
C46_1 C 0.46935(16) 1.1403(7) 0.2862(4) 0.285(6) Uani 1 1 d D U . . .
H46A_1 H 0.471649 1.182939 0.292516 0.427 Uiso 1 1 calc R U . . .
H46B_1 H 0.475062 1.112584 0.301851 0.427 Uiso 1 1 calc R U . . .
H46C_1 H 0.460664 1.132780 0.285582 0.427 Uiso 1 1 calc R U . . .
C1_3 C 0.44670(13) 0.2623(9) 0.6309(4) 0.287(6) Uani 1 1 d D U . . .
H1A_3 H 0.440765 0.295802 0.621934 0.430 Uiso 1 1 calc R U . . .
H1AB_3 H 0.446896 0.253615 0.652997 0.430 Uiso 1 1 calc R U . . .
H1AC_3 H 0.444008 0.225473 0.617586 0.430 Uiso 1 1 calc R U . . .
C2_3 C 0.46669(17) 0.2231(7) 0.6467(4) 0.315(7) Uani 1 1 d D U . . .
H2A_3 H 0.460865 0.192034 0.649810 0.472 Uiso 1 1 calc R U . . .
H2AB_3 H 0.472794 0.234061 0.667706 0.472 Uiso 1 1 calc R U . . .
H2AC_3 H 0.471168 0.206592 0.632705 0.472 Uiso 1 1 calc R U . . .
C3_3 C 0.45928(10) 0.2802(5) 0.6311(3) 0.1867(11) Uani 1 1 d D U . . .
H3_3 H 0.462307 0.317136 0.645083 0.224 Uiso 1 1 calc R U . . .
N4_3 N 0.46069(8) 0.2892(3) 0.59883(19) 0.174(2) Uani 1 1 d D U . . .
H4_3 H 0.462368 0.257180 0.588760 0.209 Uiso 1 1 calc R U . . .
C5_3 C 0.45949(9) 0.3455(4) 0.58416(19) 0.147(2) Uani 1 1 d D U . . .
O6_3 O 0.45739(5) 0.3928(3) 0.59782(12) 0.1398(15) Uani 1 1 d D U . . .
N7_3 N 0.45842(6) 0.4074(3) 0.53805(14) 0.1322(16) Uani 1 1 d D U . . .
C8_3 C 0.46040(9) 0.3486(4) 0.55072(19) 0.150(2) Uani 1 1 d D U . . .
C9_3 C 0.46268(11) 0.2972(4) 0.5333(2) 0.188(3) Uani 1 1 d D U . . .
H9_3 H 0.463354 0.256679 0.541695 0.225 Uiso 1 1 calc R U . . .
C10_3 C 0.46391(12) 0.3104(4) 0.5021(3) 0.200(3) Uani 1 1 d D U . . .
H10_3 H 0.466500 0.278907 0.490689 0.240 Uiso 1 1 calc R U . . .
C11_3 C 0.46128(11) 0.3704(4) 0.4883(2) 0.185(3) Uani 1 1 d D U . . .
H11_3 H 0.460958 0.378294 0.466730 0.222 Uiso 1 1 calc R U . . .
C12_3 C 0.45916(8) 0.4179(3) 0.5085(2) 0.1453(19) Uani 1 1 d D U . . .
N13_3 N 0.45545(6) 0.5252(3) 0.51859(14) 0.1320(16) Uani 1 1 d D U . . .
N14_3 N 0.45407(6) 0.5828(3) 0.50348(14) 0.1422(17) Uani 1 1 d D U . . .
N15_3 N 0.45449(6) 0.5713(3) 0.47246(14) 0.1437(17) Uani 1 1 d D U . . .
C16_3 C 0.45608(8) 0.5092(4) 0.46765(18) 0.143(2) Uani 1 1 d D U . . .
H16_3 H 0.456527 0.490394 0.448514 0.171 Uiso 1 1 calc R U . . .
C17_3 C 0.45688(7) 0.4801(3) 0.49671(18) 0.1336(18) Uani 1 1 d D U . . .
C18_3 C 0.45272(10) 0.6230(4) 0.4514(2) 0.166(2) Uani 1 1 d D U . . .
C19_3 C 0.44954(12) 0.6816(4) 0.4607(2) 0.198(3) Uani 1 1 d D U . . .
H19_3 H 0.448844 0.687095 0.481507 0.237 Uiso 1 1 calc R U . . .
C20_3 C 0.44741(12) 0.7321(5) 0.4391(2) 0.205(3) Uani 1 1 d D U . . .
H20_3 H 0.445126 0.770837 0.445413 0.246 Uiso 1 1 calc R U . . .
C21_3 C 0.44865(12) 0.7250(4) 0.4085(2) 0.183(2) Uani 1 1 d D U . . .
C22_3 C 0.45261(11) 0.6698(4) 0.4004(2) 0.181(3) Uani 1 1 d D U . . .
H22_3 H 0.454040 0.665436 0.380351 0.217 Uiso 1 1 calc R U . . .
C23_3 C 0.45466(11) 0.6178(4) 0.4224(2) 0.183(3) Uani 1 1 d D U . . .
H23_3 H 0.457386 0.579798 0.416387 0.219 Uiso 1 1 calc R U . . .
C24_3 C 0.44644(11) 0.7805(4) 0.38609(19) 0.181(2) Uani 1 1 d D U . . .
C25_3 C 0.44704(12) 0.8397(4) 0.3982(2) 0.188(3) Uani 1 1 d D U . . .
H25_3 H 0.448852 0.845622 0.420758 0.226 Uiso 1 1 calc R U . . .
C26_3 C 0.44498(11) 0.8919(4) 0.37727(19) 0.187(3) Uani 1 1 d D U . . .
H26_3 H 0.445994 0.932065 0.386151 0.225 Uiso 1 1 calc R U . . .
C27_3 C 0.44161(10) 0.8844(4) 0.34496(17) 0.154(2) Uani 1 1 d D U . . .
C28_3 C 0.44226(11) 0.8260(4) 0.3324(2) 0.184(3) Uani 1 1 d D U . . .
H28_3 H 0.441654 0.821724 0.310368 0.221 Uiso 1 1 calc R U . . .
C29_3 C 0.44385(11) 0.7725(4) 0.35240(18) 0.186(3) Uani 1 1 d D U . . .
H29_3 H 0.443186 0.732615 0.343312 0.223 Uiso 1 1 calc R U . . .
N30_3 N 0.43358(5) 0.9865(2) 0.27740(12) 0.1168(14) Uani 1 1 d D U . . .
N31_3 N 0.43645(6) 0.9296(3) 0.29048(12) 0.1246(15) Uani 1 1 d D U . . .
N32_3 N 0.43877(6) 0.9372(3) 0.32373(13) 0.1367(16) Uani 1 1 d D U . . .
C33_3 C 0.43698(8) 0.9970(3) 0.33085(16) 0.140(2) Uani 1 1 d D U . . .
H33_3 H 0.437630 1.012958 0.351485 0.168 Uiso 1 1 calc R U . . .
C34_3 C 0.43401(8) 1.0302(3) 0.30184(16) 0.1313(18) Uani 1 1 d D U . . .
N35_3 N 0.42735(6) 1.1070(2) 0.26054(12) 0.1283(15) Uani 1 1 d D U . . .
C36_3 C 0.43041(9) 1.0940(3) 0.29242(16) 0.1410(19) Uani 1 1 d D U . . .
C37_3 C 0.43208(12) 1.1404(4) 0.3165(2) 0.182(3) Uani 1 1 d D U . . .
H37_3 H 0.435956 1.131958 0.338844 0.219 Uiso 1 1 calc R U . . .
C38_3 C 0.42768(13) 1.1991(4) 0.3054(2) 0.207(3) Uani 1 1 d D U . . .
H38_3 H 0.427254 1.230207 0.320178 0.248 Uiso 1 1 calc R U . . .
C39_3 C 0.42381(12) 1.2120(4) 0.2714(2) 0.192(3) Uani 1 1 d D U . . .
H39_3 H 0.421271 1.252318 0.263839 0.231 Uiso 1 1 calc R U . . .
C40_3 C 0.42376(9) 1.1662(3) 0.24959(16) 0.148(2) Uani 1 1 d D U . . .
C41_3 C 0.41972(9) 1.1707(3) 0.21391(16) 0.146(2) Uani 1 1 d D U . . .
O42_3 O 0.42071(5) 1.1238(2) 0.19709(10) 0.1282(13) Uani 1 1 d D U . . .
N43_3 N 0.41503(8) 1.2255(3) 0.19997(15) 0.169(2) Uani 1 1 d D U . . .
H43_3 H 0.414461 1.256949 0.211920 0.203 Uiso 1 1 calc R U . . .
C44_3 C 0.41071(13) 1.2311(4) 0.1626(2) 0.211(4) Uani 1 1 d D U . . .
H44_3 H 0.416011 1.207255 0.152324 0.253 Uiso 1 1 calc R U . . .
C45_3 C 0.41102(16) 1.2999(5) 0.1578(3) 0.262(6) Uani 1 1 d D U . . .
H45A_3 H 0.418533 1.310677 0.152182 0.392 Uiso 1 1 calc R U . . .
H45B_3 H 0.411265 1.320925 0.177730 0.392 Uiso 1 1 calc R U . . .
H45C_3 H 0.403453 1.312460 0.140262 0.392 Uiso 1 1 calc R U . . .
C46_3 C 0.39617(14) 1.2121(7) 0.1504(3) 0.276(6) Uani 1 1 d D U . . .
H46A_3 H 0.393582 1.201645 0.127408 0.414 Uiso 1 1 calc R U . . .
H46B_3 H 0.391074 1.246577 0.153571 0.414 Uiso 1 1 calc R U . . .
H46C_3 H 0.394918 1.176546 0.162695 0.414 Uiso 1 1 calc R U . . .
C1_4 C 0.47787(12) 0.5070(7) 0.7355(3) 0.241(5) Uani 1 1 d D U . . .
H1A_4 H 0.479599 0.551083 0.738159 0.361 Uiso 1 1 calc R U . . .
H1AB_4 H 0.484997 0.484081 0.749972 0.361 Uiso 1 1 calc R U . . .
H1AC_4 H 0.470218 0.497491 0.740753 0.361 Uiso 1 1 calc R U . . .
C2_4 C 0.48127(12) 0.4246(7) 0.6987(4) 0.277(6) Uani 1 1 d D U . . .
H2A_4 H 0.474838 0.393659 0.697986 0.416 Uiso 1 1 calc R U . . .
H2AB_4 H 0.488756 0.417092 0.717519 0.416 Uiso 1 1 calc R U . . .
H2AC_4 H 0.483560 0.422016 0.678989 0.416 Uiso 1 1 calc R U . . .
C3_4 C 0.47602(9) 0.4890(5) 0.7013(3) 0.1867(11) Uani 1 1 d D U . . .
H3_4 H 0.479908 0.520186 0.690686 0.224 Uiso 1 1 calc R U . . .
N4_4 N 0.46198(6) 0.4848(3) 0.68402(15) 0.1525(19) Uani 1 1 d D U . . .
H4_4 H 0.457053 0.474643 0.695212 0.183 Uiso 1 1 calc R U . . .
C5_4 C 0.45675(6) 0.4958(4) 0.65267(18) 0.144(2) Uani 1 1 d D U . . .
O6_4 O 0.46300(5) 0.5148(3) 0.63445(12) 0.1399(15) Uani 1 1 d D U . . .
N7_4 N 0.43881(4) 0.4862(3) 0.60536(10) 0.1440(18) Uani 1 1 d DG U . . .
C8_4 C 0.44295(4) 0.4857(3) 0.63961(10) 0.161(2) Uani 1 1 d DG U . . .
C9_4 C 0.43412(6) 0.4770(4) 0.65621(9) 0.198(3) Uani 1 1 d DG U . . .
H9_4 H 0.436893 0.476619 0.679116 0.237 Uiso 1 1 calc R U . . .
C10_4 C 0.42115(5) 0.4689(4) 0.63856(14) 0.225(3) Uani 1 1 d DG U . . .
H10_4 H 0.415249 0.463052 0.649671 0.271 Uiso 1 1 calc R U . . .
C11_4 C 0.41701(4) 0.4694(4) 0.60432(14) 0.206(3) Uani 1 1 d DG U . . .
H11_4 H 0.408336 0.463979 0.592519 0.248 Uiso 1 1 calc R U . . .
C12_4 C 0.42584(4) 0.4781(3) 0.58772(9) 0.165(2) Uani 1 1 d DG U . . .
N13_4 N 0.43297(5) 0.4728(3) 0.54007(13) 0.1341(17) Uani 1 1 d D U . . .
N14_4 N 0.42780(6) 0.4649(3) 0.50713(13) 0.1371(17) Uani 1 1 d D U . . .
N15_4 N 0.41533(6) 0.4593(4) 0.50113(14) 0.1493(18) Uani 1 1 d D U . . .
C16_4 C 0.41193(7) 0.4623(5) 0.52841(18) 0.158(2) Uani 1 1 d D U . . .
H16_4 H 0.403724 0.458567 0.529995 0.190 Uiso 1 1 calc R U . . .
C17_4 C 0.42323(7) 0.4721(5) 0.55334(15) 0.150(2) Uani 1 1 d D U . . .
C18_4 C 0.40702(8) 0.4469(6) 0.46815(18) 0.173(2) Uani 1 1 d D U . . .
C19_4 C 0.41166(9) 0.4588(6) 0.44277(19) 0.200(3) Uani 1 1 d D U . . .
H19_4 H 0.419450 0.479366 0.446250 0.240 Uiso 1 1 calc R U . . .
C20_4 C 0.40403(9) 0.4383(6) 0.4107(2) 0.213(3) Uani 1 1 d D U . . .
H20_4 H 0.407791 0.434947 0.394275 0.256 Uiso 1 1 calc R U . . .
C21_4 C 0.39120(9) 0.4233(6) 0.4037(2) 0.187(3) Uani 1 1 d D U . . .
C22_4 C 0.38717(10) 0.4198(7) 0.4296(2) 0.216(3) Uani 1 1 d D U . . .
H22_4 H 0.378617 0.408814 0.425769 0.259 Uiso 1 1 calc R U . . .
C23_4 C 0.39482(9) 0.4312(6) 0.4626(2) 0.204(3) Uani 1 1 d D U . . .
H23_4 H 0.391433 0.427887 0.479766 0.245 Uiso 1 1 calc R U . . .
C24_4 C 0.38284(8) 0.4113(5) 0.37003(19) 0.171(2) Uani 1 1 d D U . . .
C25_4 C 0.38793(9) 0.4138(5) 0.3444(2) 0.185(3) Uani 1 1 d D U . . .
H25_4 H 0.396272 0.428113 0.348042 0.221 Uiso 1 1 calc R U . . .
C26_4 C 0.38002(8) 0.3940(5) 0.31199(19) 0.170(3) Uani 1 1 d D U . . .
H26_4 H 0.383734 0.385314 0.295837 0.204 Uiso 1 1 calc R U . . .
C27_4 C 0.36742(8) 0.3882(4) 0.30546(17) 0.152(2) Uani 1 1 d D U . . .
C28_4 C 0.36178(9) 0.3945(5) 0.32968(19) 0.175(3) Uani 1 1 d D U . . .
H28_4 H 0.352875 0.393704 0.324480 0.210 Uiso 1 1 calc R U . . .
C29_4 C 0.36994(9) 0.4023(5) 0.3629(2) 0.186(3) Uani 1 1 d D U . . .
H29_4 H 0.366425 0.401196 0.379857 0.223 Uiso 1 1 calc R U . . .
N30_4 N 0.34169(6) 0.3619(2) 0.23415(12) 0.1188(14) Uani 1 1 d D U . . .
N31_4 N 0.34655(6) 0.3724(3) 0.26606(14) 0.1331(16) Uani 1 1 d D U . . .
N32_4 N 0.35948(6) 0.3766(3) 0.27239(14) 0.1388(17) Uani 1 1 d D U . . .
C33_4 C 0.36296(7) 0.3706(3) 0.24530(17) 0.1348(19) Uani 1 1 d D U . . .
H33_4 H 0.371160 0.373376 0.243529 0.162 Uiso 1 1 calc R U . . .
C34_4 C 0.35142(7) 0.3593(3) 0.22069(15) 0.1191(16) Uani 1 1 d D U . . .
N35_4 N 0.33571(5) 0.3449(2) 0.16899(12) 0.1078(12) Uani 1 1 d D U . . .
C36_4 C 0.34820(6) 0.3490(3) 0.18554(15) 0.1167(15) Uani 1 1 d D U . . .
C37_4 C 0.35751(8) 0.3467(4) 0.17016(19) 0.150(2) Uani 1 1 d D U . . .
H37_4 H 0.366201 0.350698 0.182138 0.179 Uiso 1 1 calc R U . . .
C38_4 C 0.35346(8) 0.3382(5) 0.1368(2) 0.160(2) Uani 1 1 d D U . . .
H38_4 H 0.359533 0.336492 0.125967 0.192 Uiso 1 1 calc R U . . .
C39_4 C 0.34065(7) 0.3323(4) 0.11886(19) 0.143(2) Uani 1 1 d D U . . .
H39_4 H 0.337985 0.325544 0.096232 0.172 Uiso 1 1 calc R U . . .
C40_4 C 0.33179(6) 0.3367(3) 0.13565(15) 0.1167(15) Uani 1 1 d D U . . .
C41_4 C 0.31785(6) 0.3329(3) 0.12144(15) 0.1212(16) Uani 1 1 d D U . . .
O42_4 O 0.31091(4) 0.3413(2) 0.13868(11) 0.1239(13) Uani 1 1 d D U . . .
N43_4 N 0.31269(6) 0.3225(4) 0.08983(14) 0.156(2) Uani 1 1 d D U . . .
H43_4 H 0.317695 0.319841 0.078105 0.187 Uiso 1 1 calc R U . . .
C44_4 C 0.29862(9) 0.3151(6) 0.0731(2) 0.192(3) Uani 1 1 d D U . . .
H44_4 H 0.293547 0.324332 0.087602 0.230 Uiso 1 1 calc R U . . .
C45_4 C 0.29541(13) 0.3557(8) 0.0442(3) 0.284(6) Uani 1 1 d D U . . .
H45A_4 H 0.296215 0.332623 0.025779 0.426 Uiso 1 1 calc R U . . .
H45B_4 H 0.301187 0.390845 0.048660 0.426 Uiso 1 1 calc R U . . .
H45C_4 H 0.286730 0.370469 0.039157 0.426 Uiso 1 1 calc R U . . .
C46_4 C 0.29651(16) 0.2485(7) 0.0592(5) 0.355(8) Uani 1 1 d D U . . .
H46A_4 H 0.292978 0.250221 0.035658 0.532 Uiso 1 1 calc R U . . .
H46B_4 H 0.290635 0.226826 0.067862 0.532 Uiso 1 1 calc R U . . .
H46C_4 H 0.304577 0.226626 0.065514 0.532 Uiso 1 1 calc R U . . .
C1_5 C 0.32740(15) 0.0568(6) 0.1868(3) 0.257(5) Uani 1 1 d D U . . .
H1A_5 H 0.322251 0.032040 0.168592 0.386 Uiso 1 1 calc R U . . .
H1AB_5 H 0.326455 0.041193 0.206875 0.386 Uiso 1 1 calc R U . . .
H1AC_5 H 0.336273 0.054147 0.188076 0.386 Uiso 1 1 calc R U . . .
C2_5 C 0.31029(12) 0.1221(7) 0.1586(3) 0.249(5) Uani 1 1 d D U . . .
H2A_5 H 0.307040 0.164184 0.156568 0.374 Uiso 1 1 calc R U . . .
H2AB_5 H 0.304828 0.095288 0.166217 0.374 Uiso 1 1 calc R U . . .
H2AC_5 H 0.310451 0.107690 0.137570 0.374 Uiso 1 1 calc R U . . .
C3_5 C 0.32326(11) 0.1208(5) 0.1821(3) 0.1867(11) Uani 1 1 d D U . . .
H3_5 H 0.329158 0.146437 0.174582 0.224 Uiso 1 1 calc R U . . .
N4_5 N 0.32108(8) 0.1484(2) 0.21108(15) 0.1498(18) Uani 1 1 d D U . . .
H4_5 H 0.319706 0.124022 0.225552 0.180 Uiso 1 1 calc R U . . .
C5_5 C 0.32117(10) 0.2093(3) 0.21560(18) 0.153(2) Uani 1 1 d D U . . .
O6_5 O 0.32140(5) 0.24715(18) 0.19442(11) 0.1356(15) Uani 1 1 d D U . . .
N7_5 N 0.31947(9) 0.2944(2) 0.24828(15) 0.164(2) Uani 1 1 d D U . . .
C8_5 C 0.32181(12) 0.2308(3) 0.24848(18) 0.177(2) Uani 1 1 d D U . . .
C9_5 C 0.32455(14) 0.1944(4) 0.2762(2) 0.217(3) Uani 1 1 d D U . . .
H9_5 H 0.326445 0.151997 0.275634 0.260 Uiso 1 1 calc R U . . .
C10_5 C 0.32439(16) 0.2241(4) 0.3061(2) 0.240(3) Uani 1 1 d D U . . .
H10_5 H 0.325524 0.200273 0.324947 0.288 Uiso 1 1 calc R U . . .
C11_5 C 0.32251(15) 0.2896(4) 0.3068(2) 0.227(3) Uani 1 1 d D U . . .
H11_5 H 0.323499 0.310374 0.326486 0.272 Uiso 1 1 calc R U . . .
C12_5 C 0.31909(12) 0.3221(3) 0.27667(19) 0.183(2) Uani 1 1 d D U . . .
N13_5 N 0.31702(7) 0.4189(2) 0.24624(13) 0.1322(17) Uani 1 1 d D U . . .
N14_5 N 0.31573(7) 0.4810(2) 0.25104(14) 0.1319(16) Uani 1 1 d D U . . .
N15_5 N 0.31619(8) 0.4874(2) 0.28269(14) 0.1454(17) Uani 1 1 d D U . . .
C16_5 C 0.31671(11) 0.4311(3) 0.29878(19) 0.168(2) Uani 1 1 d D U . . .
H16_5 H 0.316990 0.423525 0.320334 0.201 Uiso 1 1 calc R U . . .
C17_5 C 0.31673(11) 0.3886(3) 0.27409(18) 0.164(2) Uani 1 1 d D U . . .
C18_5 C 0.31495(11) 0.5487(3) 0.29484(19) 0.160(2) Uani 1 1 d D U . . .
C19_5 C 0.31704(12) 0.6001(3) 0.2780(2) 0.187(3) Uani 1 1 d D U . . .
H19_5 H 0.319181 0.596348 0.258881 0.224 Uiso 1 1 calc R U . . .
C20_5 C 0.31576(12) 0.6586(3) 0.2914(2) 0.192(3) Uani 1 1 d D U . . .
H20_5 H 0.315774 0.694114 0.278867 0.230 Uiso 1 1 calc R U . . .
C21_5 C 0.31447(10) 0.6666(3) 0.32194(18) 0.157(2) Uani 1 1 d D U . . .
C22_5 C 0.31366(11) 0.6134(3) 0.3380(2) 0.176(3) Uani 1 1 d D U . . .
H22_5 H 0.312528 0.616589 0.358533 0.211 Uiso 1 1 calc R U . . .
C23_5 C 0.31440(12) 0.5548(3) 0.3258(2) 0.181(3) Uani 1 1 d D U . . .
H23_5 H 0.314527 0.519486 0.338565 0.217 Uiso 1 1 calc R U . . .
C24_5 C 0.31418(10) 0.7296(3) 0.33645(18) 0.155(2) Uani 1 1 d D U . . .
C25_5 C 0.31250(11) 0.7804(3) 0.31744(19) 0.172(2) Uani 1 1 d D U . . .
H25_5 H 0.311076 0.775869 0.294986 0.206 Uiso 1 1 calc R U . . .
C26_5 C 0.31285(11) 0.8431(3) 0.33129(18) 0.165(2) Uani 1 1 d D U . . .
H26_5 H 0.312633 0.878806 0.318674 0.198 Uiso 1 1 calc R U . . .
C27_5 C 0.31349(9) 0.8471(2) 0.36277(16) 0.1368(19) Uani 1 1 d D U . . .
C28_5 C 0.31552(11) 0.7962(3) 0.38217(19) 0.177(3) Uani 1 1 d D U . . .
H28_5 H 0.316722 0.800365 0.404537 0.212 Uiso 1 1 calc R U . . .
C29_5 C 0.31583(12) 0.7375(3) 0.36867(19) 0.180(3) Uani 1 1 d D U . . .
H29_5 H 0.317212 0.702536 0.382288 0.216 Uiso 1 1 calc R U . . .
N30_5 N 0.31436(5) 0.97535(18) 0.41340(10) 0.0990(12) Uani 1 1 d D U . . .
N31_5 N 0.31525(5) 0.91622(19) 0.40857(10) 0.1082(13) Uani 1 1 d D U . . .
N32_5 N 0.31336(6) 0.90901(19) 0.37613(11) 0.1129(13) Uani 1 1 d D U . . .
C33_5 C 0.31125(7) 0.9639(2) 0.35980(14) 0.1138(16) Uani 1 1 d D U . . .
H33_5 H 0.309785 0.970819 0.337482 0.137 Uiso 1 1 calc R U . . .
C34_5 C 0.31178(7) 1.0074(2) 0.38387(12) 0.1031(14) Uani 1 1 d D U . . .
N35_5 N 0.31249(5) 1.10229(18) 0.41269(10) 0.1058(13) Uani 1 1 d D U . . .
C36_5 C 0.31022(7) 1.0750(2) 0.38304(13) 0.1176(16) Uani 1 1 d D U . . .
C37_5 C 0.30654(10) 1.1078(3) 0.35439(16) 0.163(2) Uani 1 1 d D U . . .
H37_5 H 0.305103 1.088023 0.334202 0.195 Uiso 1 1 calc R U . . .
C38_5 C 0.30502(12) 1.1718(4) 0.35646(19) 0.198(3) Uani 1 1 d D U . . .
H38_5 H 0.302776 1.195606 0.337286 0.237 Uiso 1 1 calc R U . . .
C39_5 C 0.30675(11) 1.2011(3) 0.38612(16) 0.174(3) Uani 1 1 d D U . . .
H39_5 H 0.305003 1.243533 0.387416 0.208 Uiso 1 1 calc R U . . .
C40_5 C 0.31121(9) 1.1641(3) 0.41379(13) 0.1330(18) Uani 1 1 d D U . . .
C41_5 C 0.31445(9) 1.1876(3) 0.44828(15) 0.1368(19) Uani 1 1 d D U . . .
O42_5 O 0.31745(5) 1.14981(18) 0.47122(9) 0.1208(13) Uani 1 1 d D U . . .
N43_5 N 0.31385(9) 1.2481(3) 0.45302(14) 0.180(2) Uani 1 1 d D U . . .
H43_5 H 0.312133 1.273576 0.436649 0.215 Uiso 1 1 calc R U . . .
C44_5 C 0.31621(14) 1.2724(4) 0.4875(2) 0.228(4) Uani 1 1 d D U . . .
H44_5 H 0.322586 1.247536 0.504221 0.274 Uiso 1 1 calc R U . . .
C45_5 C 0.3201(2) 1.3400(5) 0.4874(4) 0.331(7) Uani 1 1 d D U . . .
H45A_5 H 0.328766 1.342229 0.486833 0.496 Uiso 1 1 calc R U . . .
H45B_5 H 0.319648 1.360304 0.506917 0.496 Uiso 1 1 calc R U . . .
H45C_5 H 0.314411 1.360551 0.468302 0.496 Uiso 1 1 calc R U . . .
C46_5 C 0.30336(17) 1.2773(9) 0.4940(4) 0.336(7) Uani 1 1 d D U . . .
H46A_5 H 0.297184 1.298159 0.475889 0.504 Uiso 1 1 calc R U . . .
H46B_5 H 0.304519 1.300694 0.513890 0.504 Uiso 1 1 calc R U . . .
H46C_5 H 0.300298 1.235990 0.496421 0.504 Uiso 1 1 calc R U . . .
C1_6 C 0.43719(12) 1.0190(8) 0.0760(3) 0.255(5) Uani 1 1 d D U . . .
H1A_6 H 0.432742 0.986826 0.060968 0.382 Uiso 1 1 calc R U . . .
H1AB_6 H 0.445993 1.020693 0.076627 0.382 Uiso 1 1 calc R U . . .
H1AC_6 H 0.433137 1.058710 0.068766 0.382 Uiso 1 1 calc R U . . .
C2_6 C 0.43944(12) 0.9365(6) 0.1102(4) 0.246(5) Uani 1 1 d D U . . .
H2A_6 H 0.431952 0.913823 0.110608 0.370 Uiso 1 1 calc R U . . .
H2AB_6 H 0.446497 0.927228 0.129777 0.370 Uiso 1 1 calc R U . . .
H2AC_6 H 0.441644 0.924381 0.091181 0.370 Uiso 1 1 calc R U . . .
C3_6 C 0.43671(10) 1.0051(5) 0.1088(3) 0.1867(11) Uani 1 1 d D U . . .
H3_6 H 0.442964 1.029029 0.126278 0.224 Uiso 1 1 calc R U . . .
N4_6 N 0.42327(6) 1.0086(3) 0.11025(14) 0.1486(18) Uani 1 1 d D U . . .
H4_6 H 0.416917 1.009390 0.092134 0.178 Uiso 1 1 calc R U . . .
C5_6 C 0.42087(6) 1.0105(4) 0.13882(16) 0.1222(16) Uani 1 1 d D U . . .
O6_6 O 0.42950(4) 1.0130(2) 0.16539(10) 0.1087(11) Uani 1 1 d D U . . .
N7_6 N 0.40606(4) 1.0118(2) 0.16757(10) 0.0979(11) Uani 1 1 d D U . . .
C8_6 C 0.40713(6) 1.0125(3) 0.13677(13) 0.1098(14) Uani 1 1 d D U . . .
C9_6 C 0.39665(6) 1.0147(4) 0.10946(14) 0.1297(19) Uani 1 1 d D U . . .
H9_6 H 0.397627 1.016068 0.088737 0.156 Uiso 1 1 calc R U . . .
C10_6 C 0.38436(7) 1.0149(4) 0.11233(16) 0.140(2) Uani 1 1 d D U . . .
H10_6 H 0.377062 1.015683 0.093723 0.169 Uiso 1 1 calc R U . . .
C11_6 C 0.38333(7) 1.0138(4) 0.14335(15) 0.1353(19) Uani 1 1 d D U . . .
H11_6 H 0.375267 1.014142 0.146049 0.162 Uiso 1 1 calc R U . . .
C12_6 C 0.39448(6) 1.0123(3) 0.17086(13) 0.1052(14) Uani 1 1 d D U . . .
N13_6 N 0.40569(5) 1.0173(2) 0.22899(11) 0.1049(12) Uani 1 1 d D U . . .
N14_6 N 0.40342(5) 1.0194(3) 0.25784(11) 0.1112(13) Uani 1 1 d D U . . .
N15_6 N 0.39067(5) 1.0136(3) 0.25057(11) 0.1099(12) Uani 1 1 d D U . . .
C16_6 C 0.38443(6) 1.0100(3) 0.21731(14) 0.1150(16) Uani 1 1 d D U . . .
H16_6 H 0.375615 1.007743 0.206355 0.138 Uiso 1 1 calc R U . . .
C17_6 C 0.39430(6) 1.0107(3) 0.20377(13) 0.1058(14) Uani 1 1 d D U . . .
C18_6 C 0.38520(6) 1.0170(4) 0.27625(14) 0.1279(17) Uani 1 1 d D U . . .
C19_6 C 0.39305(8) 1.0318(5) 0.30727(17) 0.165(2) Uani 1 1 d D U . . .
H19_6 H 0.401689 1.041436 0.311423 0.198 Uiso 1 1 calc R U . . .
C20_6 C 0.38765(8) 1.0319(5) 0.33226(18) 0.172(2) Uani 1 1 d D U . . .
H20_6 H 0.393051 1.038810 0.353695 0.206 Uiso 1 1 calc R U . . .
C21_6 C 0.37501(7) 1.0227(4) 0.32737(15) 0.1401(19) Uani 1 1 d D U . . .
C22_6 C 0.36731(7) 1.0127(4) 0.29594(16) 0.150(2) Uani 1 1 d D U . . .
H22_6 H 0.358499 1.007678 0.291419 0.180 Uiso 1 1 calc R U . . .
C23_6 C 0.37258(7) 1.0099(4) 0.26995(16) 0.145(2) Uani 1 1 d D U . . .
H23_6 H 0.367233 1.003057 0.248459 0.174 Uiso 1 1 calc R U . . .
C24_6 C 0.36942(7) 1.0278(4) 0.35433(14) 0.1403(19) Uani 1 1 d D U . . .
C25_6 C 0.37708(7) 1.0289(5) 0.38616(16) 0.162(2) Uani 1 1 d D U . . .
H25_6 H 0.385899 1.023116 0.391093 0.195 Uiso 1 1 calc R U . . .
C26_6 C 0.37201(7) 1.0388(5) 0.41219(16) 0.161(2) Uani 1 1 d D U . . .
H26_6 H 0.377463 1.042556 0.433803 0.193 Uiso 1 1 calc R U . . .
C27_6 C 0.35905(6) 1.0426(4) 0.40505(14) 0.1360(19) Uani 1 1 d D U . . .
C28_6 C 0.35098(7) 1.0414(5) 0.37324(15) 0.151(2) Uani 1 1 d D U . . .
H28_6 H 0.342170 1.047638 0.368177 0.181 Uiso 1 1 calc R U . . .
C29_6 C 0.35652(7) 1.0301(5) 0.34829(17) 0.156(2) Uani 1 1 d D U . . .
H29_6 H 0.351090 1.024089 0.326809 0.187 Uiso 1 1 calc R U . . .
N30_6 N 0.33910(5) 1.0535(2) 0.45276(11) 0.1058(12) Uani 1 1 d D U . . .
N31_6 N 0.34133(5) 1.0428(3) 0.42518(11) 0.1135(13) Uani 1 1 d D U . . .
N32_6 N 0.35396(5) 1.0498(3) 0.43136(11) 0.1165(13) Uani 1 1 d D U . . .
C33_6 C 0.36039(6) 1.0640(3) 0.46362(14) 0.1219(17) Uani 1 1 d D U . . .
H33_6 H 0.369156 1.070536 0.473832 0.146 Uiso 1 1 calc R U . . .
C34_6 C 0.35048(6) 1.0662(3) 0.47741(13) 0.1035(13) Uani 1 1 d D U . . .
N35_6 N 0.33870(4) 1.0699(2) 0.51397(10) 0.0983(11) Uani 1 1 d D U . . .
C36_6 C 0.35026(6) 1.0787(3) 0.51024(13) 0.1082(14) Uani 1 1 d D U . . .
C37_6 C 0.36125(7) 1.0947(4) 0.53594(14) 0.1300(18) Uani 1 1 d D U . . .
H37_6 H 0.369156 1.100508 0.532791 0.156 Uiso 1 1 calc R U . . .
C38_6 C 0.35974(7) 1.1013(4) 0.56633(16) 0.148(2) Uani 1 1 d D U . . .
H38_6 H 0.366925 1.109093 0.584641 0.177 Uiso 1 1 calc R U . . .
C39_6 C 0.34774(7) 1.0967(4) 0.57029(15) 0.1351(19) Uani 1 1 d D U . . .
H39_6 H 0.346705 1.105829 0.590471 0.162 Uiso 1 1 calc R U . . .
C40_6 C 0.33746(5) 1.0786(3) 0.54408(12) 0.1025(13) Uani 1 1 d D U . . .
C41_6 C 0.32425(6) 1.0671(3) 0.54428(14) 0.1110(15) Uani 1 1 d D U . . .
O42_6 O 0.31602(4) 1.04901(19) 0.51920(9) 0.1082(11) Uani 1 1 d D U . . .
N43_6 N 0.32207(6) 1.0738(3) 0.57282(13) 0.1455(18) Uani 1 1 d D U . . .
H43_6 H 0.328235 1.082845 0.590548 0.175 Uiso 1 1 calc R U . . .
C44_6 C 0.30846(8) 1.0651(6) 0.5732(2) 0.181(3) Uani 1 1 d D U . . .
H44_6 H 0.304644 1.025718 0.562790 0.217 Uiso 1 1 calc R U . . .
C45_6 C 0.30828(11) 1.0703(7) 0.6072(2) 0.237(5) Uani 1 1 d D U . . .
H45A_6 H 0.311206 1.111223 0.615684 0.356 Uiso 1 1 calc R U . . .
H45B_6 H 0.313851 1.039121 0.620703 0.356 Uiso 1 1 calc R U . . .
H45C_6 H 0.299666 1.063991 0.607501 0.356 Uiso 1 1 calc R U . . .
C46_6 C 0.30048(14) 1.1228(8) 0.5566(4) 0.296(6) Uani 1 1 d D U . . .
H46A_6 H 0.305367 1.147555 0.546228 0.444 Uiso 1 1 calc R U . . .
H46B_6 H 0.298471 1.147641 0.572972 0.444 Uiso 1 1 calc R U . . .
H46C_6 H 0.292650 1.109195 0.540374 0.444 Uiso 1 1 calc R U . . .
C1_7 C 0.34981(11) 1.1135(5) 0.6959(3) 0.186(3) Uani 1 1 d D U . . .
F2_7 F 0.34584(9) 1.1705(3) 0.6887(2) 0.251(3) Uani 1 1 d D U . . .
F3_7 F 0.34133(9) 1.0852(3) 0.7063(2) 0.262(3) Uani 1 1 d D U . . .
F4_7 F 0.36041(10) 1.1192(4) 0.72030(17) 0.278(4) Uani 1 1 d D U . . .
S5_7 S 0.35203(2) 1.06950(14) 0.66324(5) 0.1492(7) Uani 1 1 d D U . . .
O6_7 O 0.33999(5) 1.0659(4) 0.63798(13) 0.184(2) Uani 1 1 d D U . . .
O7_7 O 0.36207(7) 1.1030(4) 0.6555(2) 0.215(3) Uani 1 1 d D U . . .
O8_7 O 0.35600(6) 1.0059(3) 0.67738(19) 0.192(2) Uani 1 1 d D U . . .
Eu1_8 Eu 0.45596(2) 0.49491(2) 0.57665(2) 0.12254(13) Uani 1 1 d . . . . .
Eu2_8 Eu 0.31844(2) 1.03933(2) 0.46660(2) 0.09215(10) Uani 1 1 d . . . . .
Eu3_8 Eu 0.31834(2) 0.35699(2) 0.19651(2) 0.10646(11) Uani 1 1 d . . . . .
Eu4_8 Eu 0.42684(2) 1.02149(2) 0.21742(2) 0.09862(10) Uani 1 1 d . . . . .
C1_2 C 0.27015(17) 1.1145(7) 0.4658(4) 0.295(6) Uani 1 1 d D U . . .
H1A_2 H 0.266812 1.155823 0.459561 0.442 Uiso 1 1 calc R U . . .
H1AB_2 H 0.278824 1.117312 0.480600 0.442 Uiso 1 1 calc R U . . .
H1AC_2 H 0.264913 1.093175 0.476492 0.442 Uiso 1 1 calc R U . . .
C2_2 C 0.25604(12) 1.0745(8) 0.4159(4) 0.320(7) Uani 1 1 d D U . . .
H2A_2 H 0.253150 1.032238 0.416727 0.480 Uiso 1 1 calc R U . . .
H2AB_2 H 0.255038 1.085314 0.393463 0.480 Uiso 1 1 calc R U . . .
H2AC_2 H 0.251022 1.102509 0.424273 0.480 Uiso 1 1 calc R U . . .
C3_2 C 0.27003(10) 1.0797(5) 0.4365(3) 0.1867(11) Uani 1 1 d D U . . .
H3_2 H 0.274800 1.102633 0.424432 0.224 Uiso 1 1 calc R U . . .
N4_2 N 0.27558(6) 1.0159(3) 0.44530(19) 0.161(2) Uani 1 1 d D U . . .
H4_2 H 0.270721 0.984803 0.446194 0.193 Uiso 1 1 calc R U . . .
C5_2 C 0.28819(7) 1.0076(3) 0.45177(19) 0.1271(17) Uani 1 1 d D U . . .
O6_2 O 0.29571(4) 1.0486(2) 0.44938(10) 0.1138(11) Uani 1 1 d D U . . .
N7_2 N 0.30601(4) 0.9399(2) 0.47206(11) 0.1004(11) Uani 1 1 d D U . . .
C8_2 C 0.29302(6) 0.9435(3) 0.46332(18) 0.1227(16) Uani 1 1 d D U . . .
C9_2 C 0.28582(8) 0.8931(4) 0.4650(2) 0.157(2) Uani 1 1 d D U . . .
H9_2 H 0.276948 0.896423 0.459879 0.188 Uiso 1 1 calc R U . . .
C10_2 C 0.29204(7) 0.8361(4) 0.4745(3) 0.173(3) Uani 1 1 d D U . . .
H10_2 H 0.287233 0.800364 0.474882 0.207 Uiso 1 1 calc R U . . .
C11_2 C 0.30529(7) 0.8318(4) 0.4836(2) 0.150(2) Uani 1 1 d D U . . .
H11_2 H 0.309519 0.794071 0.490518 0.180 Uiso 1 1 calc R U . . .
C12_2 C 0.31194(5) 0.8851(3) 0.48187(15) 0.1054(14) Uani 1 1 d D U . . .
N13_2 N 0.33148(4) 0.9407(2) 0.48792(11) 0.1007(11) Uani 1 1 d D U . . .
N14_2 N 0.34436(5) 0.9318(2) 0.49773(14) 0.1154(13) Uani 1 1 d D U . . .
N15_2 N 0.34615(5) 0.8711(2) 0.50736(13) 0.1126(13) Uani 1 1 d D U . . .
C16_2 C 0.33494(6) 0.8423(3) 0.50328(17) 0.1182(16) Uani 1 1 d D U . . .
H16_2 H 0.333739 0.800471 0.507658 0.142 Uiso 1 1 calc R U . . .
C17_2 C 0.32554(5) 0.8870(3) 0.49129(14) 0.1012(13) Uani 1 1 d D U . . .
C18_2 C 0.35860(6) 0.8465(3) 0.51829(19) 0.1237(17) Uani 1 1 d D U . . .
C19_2 C 0.36910(6) 0.8833(3) 0.5207(2) 0.142(2) Uani 1 1 d D U . . .
H19_2 H 0.368047 0.926036 0.516500 0.170 Uiso 1 1 calc R U . . .
C20_2 C 0.38132(7) 0.8569(3) 0.5295(2) 0.146(2) Uani 1 1 d D U . . .
H20_2 H 0.388283 0.882133 0.530040 0.175 Uiso 1 1 calc R U . . .
C21_2 C 0.38337(7) 0.7957(3) 0.5372(2) 0.148(2) Uani 1 1 d D U . . .
C22_2 C 0.37276(7) 0.7599(4) 0.5379(3) 0.176(3) Uani 1 1 d D U . . .
H22_2 H 0.373963 0.718151 0.544381 0.211 Uiso 1 1 calc R U . . .
C23_2 C 0.36039(7) 0.7857(4) 0.5289(2) 0.164(2) Uani 1 1 d D U . . .
H23_2 H 0.353476 0.761886 0.530106 0.197 Uiso 1 1 calc R U . . .
C24_2 C 0.39611(7) 0.7646(4) 0.5445(3) 0.165(2) Uani 1 1 d D U . . .
C25_2 C 0.40663(8) 0.7976(4) 0.5432(3) 0.197(3) Uani 1 1 d D U . . .
H25_2 H 0.405759 0.840144 0.538268 0.237 Uiso 1 1 calc R U . . .
C26_2 C 0.41867(8) 0.7691(4) 0.5491(3) 0.190(3) Uani 1 1 d D U . . .
H26_2 H 0.425689 0.792291 0.548076 0.229 Uiso 1 1 calc R U . . .
C27_2 C 0.41987(7) 0.7082(4) 0.5562(2) 0.156(2) Uani 1 1 d D U . . .
C28_2 C 0.40980(8) 0.6759(4) 0.5590(3) 0.175(3) Uani 1 1 d D U . . .
H28_2 H 0.410931 0.634167 0.565626 0.210 Uiso 1 1 calc R U . . .
C29_2 C 0.39797(8) 0.7026(4) 0.5526(3) 0.179(3) Uani 1 1 d D U . . .
H29_2 H 0.391089 0.678271 0.553598 0.215 Uiso 1 1 calc R U . . .
N30_2 N 0.44508(5) 0.6011(3) 0.57021(14) 0.1273(15) Uani 1 1 d D U . . .
N31_2 N 0.43302(5) 0.6153(3) 0.56616(16) 0.1369(17) Uani 1 1 d D U . . .
N32_2 N 0.43209(5) 0.6788(3) 0.56261(17) 0.1447(18) Uani 1 1 d D U . . .
C33_2 C 0.44346(7) 0.7057(4) 0.5633(2) 0.145(2) Uani 1 1 d D U . . .
H33_2 H 0.445242 0.747865 0.561497 0.175 Uiso 1 1 calc R U . . .
C34_2 C 0.45185(6) 0.6540(4) 0.56759(19) 0.1348(18) Uani 1 1 d D U . . .
N35_2 N 0.47020(5) 0.5904(3) 0.58012(14) 0.1276(15) Uani 1 1 d D U . . .
C36_2 C 0.46549(6) 0.6494(3) 0.5729(2) 0.1347(18) Uani 1 1 d D U . . .
C37_2 C 0.47265(7) 0.7005(4) 0.5689(2) 0.166(2) Uani 1 1 d D U . . .
H37_2 H 0.468983 0.739767 0.562663 0.199 Uiso 1 1 calc R U . . .
C38_2 C 0.48613(8) 0.6889(5) 0.5750(3) 0.186(3) Uani 1 1 d D U . . .
H38_2 H 0.491659 0.721529 0.574378 0.223 Uiso 1 1 calc R U . . .
C39_2 C 0.49072(8) 0.6281(4) 0.5817(3) 0.173(3) Uani 1 1 d D U . . .
H39_2 H 0.499256 0.619224 0.584070 0.208 Uiso 1 1 calc R U . . .
C40_2 C 0.48275(7) 0.5815(4) 0.5849(2) 0.1413(19) Uani 1 1 d D U . . .
C41_2 C 0.48671(7) 0.5165(4) 0.5936(2) 0.151(2) Uani 1 1 d D U . . .
O42_2 O 0.47850(5) 0.4761(3) 0.59069(14) 0.1443(16) Uani 1 1 d D U . . .
N43_2 N 0.49903(7) 0.5014(4) 0.6067(2) 0.205(3) Uani 1 1 d D U . . .
H43_2 H 0.504756 0.530226 0.609420 0.245 Uiso 1 1 calc R U . . .
C44_2 C 0.50335(13) 0.4345(6) 0.6171(3) 0.276(4) Uani 1 1 d D U . . .
H44_2 H 0.496208 0.405108 0.614003 0.331 Uiso 1 1 calc R U . . .
C45_2 C 0.51150(13) 0.4435(7) 0.6530(3) 0.276(4) Uani 1 1 d D U . . .
H45A_2 H 0.513412 0.403376 0.663580 0.414 Uiso 1 1 calc R U . . .
H45B_2 H 0.506849 0.468482 0.663931 0.414 Uiso 1 1 calc R U . . .
H45C_2 H 0.519378 0.464291 0.654119 0.414 Uiso 1 1 calc R U . . .
C46_2 C 0.51343(19) 0.4125(10) 0.6012(4) 0.365(8) Uani 1 1 d D U . . .
H46A_2 H 0.515884 0.447305 0.590311 0.547 Uiso 1 1 calc R U . . .
H46B_2 H 0.509758 0.380174 0.585349 0.547 Uiso 1 1 calc R U . . .
H46C_2 H 0.520877 0.396504 0.617921 0.547 Uiso 1 1 calc R U . . .

loop_
_atom_site_aniso_label
_atom_site_aniso_U_11
_atom_site_aniso_U_22
_atom_site_aniso_U_33
_atom_site_aniso_U_23
_atom_site_aniso_U_13
_atom_site_aniso_U_12
C1_1 0.185(8) 0.267(12) 0.365(14) 0.032(11) 0.091(9) -0.062(8)
C2_1 0.275(11) 0.238(10) 0.252(11) -0.069(9) 0.071(9) -0.023(10)
C3_1 0.185(2) 0.201(3) 0.179(2) 0.011(2) 0.067(2) 0.001(2)
N4_1 0.158(4) 0.154(4) 0.204(5) 0.001(4) 0.037(4) -0.038(4)
C5_1 0.141(4) 0.131(4) 0.173(5) -0.018(4) 0.059(4) -0.025(3)
O6_1 0.142(3) 0.120(3) 0.145(4) -0.016(3) 0.060(3) -0.041(3)
N7_1 0.125(3) 0.106(3) 0.153(4) -0.008(3) 0.050(3) -0.019(3)
C8_1 0.132(4) 0.133(4) 0.193(5) -0.014(4) 0.054(4) -0.020(3)
C9_1 0.140(5) 0.152(5) 0.250(7) 0.009(6) 0.040(5) -0.010(4)
C10_1 0.142(5) 0.162(5) 0.289(8) 0.027(6) 0.034(6) 0.006(5)
C11_1 0.133(4) 0.130(4) 0.257(7) 0.006(5) 0.033(5) -0.002(4)
C12_1 0.126(3) 0.118(4) 0.177(5) 0.007(4) 0.044(4) -0.016(3)
N13_1 0.130(3) 0.092(3) 0.140(4) 0.001(3) 0.045(3) -0.009(2)
N14_1 0.137(3) 0.091(3) 0.173(4) 0.015(3) 0.038(3) -0.013(3)
N15_1 0.141(3) 0.088(3) 0.192(4) 0.003(3) 0.045(3) -0.016(3)
C16_1 0.139(4) 0.089(3) 0.181(5) 0.004(4) 0.050(4) -0.010(3)
C17_1 0.123(3) 0.098(3) 0.148(4) 0.005(3) 0.048(3) -0.008(3)
C18_1 0.136(4) 0.093(3) 0.227(5) 0.006(4) 0.058(4) -0.029(3)
C19_1 0.151(5) 0.100(3) 0.258(7) 0.004(4) 0.058(5) -0.027(3)
C20_1 0.156(5) 0.107(4) 0.288(7) 0.000(5) 0.069(5) -0.030(4)
C21_1 0.152(4) 0.103(3) 0.279(6) 0.021(4) 0.070(5) -0.023(3)
C22_1 0.150(5) 0.115(4) 0.284(7) 0.004(5) 0.074(5) -0.023(4)
C23_1 0.150(5) 0.109(4) 0.270(7) 0.011(5) 0.065(5) -0.019(3)
C24_1 0.144(4) 0.115(4) 0.282(6) 0.024(5) 0.058(5) -0.017(3)
C25_1 0.132(4) 0.115(4) 0.274(7) 0.026(5) 0.052(5) -0.019(3)
C26_1 0.140(4) 0.115(4) 0.258(7) 0.021(5) 0.048(5) -0.021(3)
C27_1 0.127(4) 0.107(3) 0.229(5) 0.020(4) 0.048(4) -0.028(3)
C28_1 0.142(4) 0.115(4) 0.270(7) 0.022(5) 0.054(5) -0.014(4)
C29_1 0.150(4) 0.120(4) 0.293(7) 0.036(5) 0.049(6) -0.016(4)
N30_1 0.117(3) 0.115(3) 0.120(3) 0.000(3) 0.046(3) -0.014(2)
N31_1 0.118(3) 0.111(3) 0.151(4) 0.008(3) 0.050(3) -0.018(3)
N32_1 0.125(3) 0.118(3) 0.169(4) 0.012(3) 0.049(3) -0.011(3)
C33_1 0.128(4) 0.118(4) 0.155(5) 0.008(4) 0.058(4) -0.007(3)
C34_1 0.118(3) 0.106(3) 0.116(3) -0.005(3) 0.050(3) -0.011(3)
N35_1 0.103(3) 0.116(3) 0.110(3) -0.006(3) 0.043(2) -0.012(2)
C36_1 0.116(3) 0.124(3) 0.131(4) -0.007(3) 0.057(3) -0.013(3)
C37_1 0.127(4) 0.140(4) 0.176(5) -0.006(4) 0.054(4) 0.002(3)
C38_1 0.126(4) 0.160(5) 0.221(6) -0.010(5) 0.059(5) 0.007(4)
C39_1 0.118(4) 0.163(5) 0.213(6) -0.016(5) 0.056(4) -0.006(4)
C40_1 0.123(4) 0.138(4) 0.154(4) -0.022(4) 0.057(4) -0.017(3)
C41_1 0.129(4) 0.128(4) 0.179(5) -0.016(4) 0.068(4) -0.030(3)
O42_1 0.125(3) 0.125(3) 0.138(3) -0.009(3) 0.059(3) -0.030(2)
N43_1 0.141(4) 0.154(4) 0.324(7) -0.027(5) 0.071(5) -0.035(4)
C44_1 0.194(5) 0.186(5) 0.380(8) -0.049(6) 0.086(6) -0.071(5)
C45_1 0.194(5) 0.186(5) 0.380(8) -0.049(6) 0.086(6) -0.071(5)
C46_1 0.277(12) 0.206(10) 0.368(13) -0.053(10) 0.099(11) -0.063(10)
C1_3 0.248(8) 0.389(15) 0.234(11) 0.014(12) 0.092(9) -0.079(10)
C2_3 0.387(13) 0.280(12) 0.267(12) 0.118(10) 0.092(12) 0.087(11)
C3_3 0.185(2) 0.201(3) 0.179(2) 0.011(2) 0.067(2) 0.001(2)
N4_3 0.205(5) 0.156(4) 0.164(4) 0.028(4) 0.062(4) 0.018(4)
C5_3 0.162(4) 0.135(4) 0.138(4) 0.038(3) 0.042(4) 0.028(4)
O6_3 0.157(4) 0.143(4) 0.122(3) 0.032(3) 0.049(3) 0.026(3)
N7_3 0.144(4) 0.129(3) 0.127(4) 0.029(3) 0.049(3) 0.029(3)
C8_3 0.173(5) 0.140(4) 0.145(4) 0.024(3) 0.062(4) 0.038(4)
C9_3 0.249(7) 0.151(5) 0.176(6) 0.021(4) 0.088(5) 0.045(5)
C10_3 0.274(7) 0.158(5) 0.191(6) 0.005(5) 0.107(6) 0.055(6)
C11_3 0.240(6) 0.162(5) 0.178(6) 0.015(4) 0.103(5) 0.042(5)
C12_3 0.162(4) 0.139(4) 0.147(4) 0.022(3) 0.065(4) 0.036(4)
N13_3 0.136(4) 0.144(4) 0.113(3) 0.034(3) 0.036(3) 0.027(3)
N14_3 0.157(4) 0.155(4) 0.109(3) 0.030(3) 0.035(3) 0.023(3)
N15_3 0.165(4) 0.156(4) 0.112(3) 0.036(3) 0.048(3) 0.025(4)
C16_3 0.153(5) 0.164(4) 0.121(4) 0.018(4) 0.058(4) 0.019(4)
C17_3 0.134(4) 0.143(4) 0.122(4) 0.029(3) 0.038(3) 0.024(4)
C18_3 0.207(5) 0.179(4) 0.117(4) 0.043(4) 0.061(4) 0.046(5)
C19_3 0.287(7) 0.189(5) 0.129(5) 0.051(4) 0.084(5) 0.053(6)
C20_3 0.307(7) 0.188(5) 0.132(5) 0.054(4) 0.086(5) 0.046(6)
C21_3 0.261(6) 0.179(5) 0.125(4) 0.053(4) 0.084(4) 0.044(5)
C22_3 0.255(7) 0.169(5) 0.130(5) 0.047(4) 0.079(5) 0.035(5)
C23_3 0.246(6) 0.183(5) 0.126(4) 0.041(4) 0.071(5) 0.057(5)
C24_3 0.262(6) 0.170(4) 0.119(4) 0.048(4) 0.072(4) 0.033(5)
C25_3 0.292(7) 0.175(5) 0.104(4) 0.036(4) 0.075(5) 0.035(6)
C26_3 0.286(7) 0.163(5) 0.114(4) 0.028(4) 0.066(5) 0.026(6)
C27_3 0.224(5) 0.153(4) 0.096(3) 0.035(3) 0.067(4) 0.014(5)
C28_3 0.276(7) 0.169(5) 0.110(4) 0.033(4) 0.067(5) 0.026(6)
C29_3 0.286(7) 0.157(5) 0.114(4) 0.033(4) 0.063(5) 0.039(6)
N30_3 0.137(4) 0.130(3) 0.090(3) 0.006(2) 0.046(3) -0.015(3)
N31_3 0.153(4) 0.133(3) 0.094(3) 0.012(3) 0.048(3) -0.003(3)
N32_3 0.175(4) 0.146(3) 0.094(3) 0.017(3) 0.051(3) 0.002(3)
C33_3 0.188(5) 0.141(4) 0.085(3) 0.000(3) 0.036(4) -0.004(4)
C34_3 0.173(4) 0.131(3) 0.096(3) 0.003(3) 0.052(3) -0.017(4)
N35_3 0.182(4) 0.112(3) 0.097(3) -0.006(2) 0.055(3) -0.014(3)
C36_3 0.210(5) 0.127(3) 0.097(3) -0.006(3) 0.065(4) -0.012(4)
C37_3 0.288(7) 0.139(4) 0.112(4) -0.006(4) 0.054(5) 0.000(5)
C38_3 0.324(8) 0.142(5) 0.136(4) -0.017(4) 0.050(6) 0.003(6)
C39_3 0.310(7) 0.129(4) 0.126(4) -0.011(4) 0.055(5) 0.008(5)
C40_3 0.232(5) 0.112(4) 0.111(3) 0.001(3) 0.069(4) 0.000(4)
C41_3 0.218(5) 0.117(4) 0.109(3) 0.007(3) 0.061(4) -0.004(4)
O42_3 0.183(4) 0.114(3) 0.098(3) 0.014(2) 0.060(3) -0.004(3)
N43_3 0.261(6) 0.125(4) 0.124(4) 0.012(3) 0.065(4) 0.017(4)
C44_3 0.311(8) 0.152(5) 0.141(5) 0.041(5) 0.033(6) 0.002(6)
C45_3 0.418(14) 0.153(7) 0.183(9) 0.049(7) 0.055(10) -0.008(9)
C46_3 0.337(12) 0.253(11) 0.176(9) 0.049(9) -0.002(9) -0.038(10)
C1_4 0.186(9) 0.347(13) 0.155(7) -0.046(8) 0.010(6) -0.003(9)
C2_4 0.191(9) 0.289(11) 0.295(12) -0.065(10) 0.002(9) 0.061(8)
C3_4 0.185(2) 0.201(3) 0.179(2) 0.011(2) 0.067(2) 0.001(2)
N4_4 0.124(3) 0.207(5) 0.117(3) 0.023(4) 0.025(3) 0.000(4)
C5_4 0.110(3) 0.200(5) 0.114(4) 0.020(4) 0.025(3) 0.029(4)
O6_4 0.113(3) 0.180(4) 0.112(3) 0.025(3) 0.018(2) 0.026(3)
N7_4 0.112(3) 0.201(5) 0.104(3) 0.008(3) 0.015(3) 0.030(3)
C8_4 0.112(3) 0.245(6) 0.114(4) 0.004(4) 0.020(3) 0.016(4)
C9_4 0.123(4) 0.338(8) 0.125(5) 0.003(6) 0.030(4) -0.003(6)
C10_4 0.141(5) 0.393(9) 0.142(5) 0.003(6) 0.045(4) -0.018(6)
C11_4 0.125(4) 0.360(8) 0.125(4) 0.013(6) 0.028(4) 0.002(6)
C12_4 0.108(4) 0.267(6) 0.109(3) 0.012(4) 0.020(3) 0.025(4)
N13_4 0.119(3) 0.166(4) 0.102(3) 0.015(3) 0.016(3) 0.025(3)
N14_4 0.129(3) 0.170(4) 0.097(3) 0.012(3) 0.015(3) 0.017(3)
N15_4 0.126(3) 0.204(5) 0.098(3) 0.018(3) 0.009(3) 0.015(4)
C16_4 0.119(4) 0.226(6) 0.112(4) 0.011(5) 0.013(3) 0.010(4)
C17_4 0.115(4) 0.217(5) 0.101(3) 0.013(4) 0.009(3) 0.021(4)
C18_4 0.133(4) 0.261(6) 0.104(3) 0.013(4) 0.009(3) -0.011(5)
C19_4 0.163(5) 0.307(8) 0.109(4) 0.004(5) 0.016(4) -0.038(6)
C20_4 0.180(5) 0.316(8) 0.118(4) -0.003(6) 0.013(4) -0.046(6)
C21_4 0.164(5) 0.256(6) 0.116(4) 0.000(5) 0.011(4) -0.034(5)
C22_4 0.169(5) 0.311(8) 0.137(5) -0.012(6) 0.007(4) -0.060(6)
C23_4 0.154(5) 0.320(8) 0.117(4) 0.001(6) 0.013(4) -0.050(6)
C24_4 0.157(5) 0.215(6) 0.119(4) -0.019(5) 0.013(4) -0.020(5)
C25_4 0.159(5) 0.234(6) 0.134(4) -0.033(5) 0.011(4) -0.013(5)
C26_4 0.152(5) 0.225(6) 0.112(4) -0.015(5) 0.012(4) 0.003(5)
C27_4 0.155(4) 0.167(5) 0.107(3) -0.009(4) 0.004(3) -0.009(4)
C28_4 0.166(5) 0.216(6) 0.122(4) -0.019(5) 0.018(4) -0.021(5)
C29_4 0.170(5) 0.235(6) 0.130(4) -0.028(5) 0.019(4) -0.019(6)
N30_4 0.147(4) 0.098(3) 0.104(3) -0.008(2) 0.030(3) -0.018(3)
N31_4 0.150(4) 0.118(3) 0.115(3) -0.009(3) 0.020(3) -0.016(3)
N32_4 0.155(4) 0.124(3) 0.119(3) -0.003(3) 0.019(3) -0.006(3)
C33_4 0.155(4) 0.119(4) 0.116(4) -0.006(4) 0.023(3) 0.002(4)
C34_4 0.139(4) 0.093(3) 0.117(3) -0.004(3) 0.029(3) -0.009(3)
N35_4 0.130(3) 0.086(2) 0.108(3) -0.014(2) 0.038(2) -0.017(2)
C36_4 0.131(4) 0.100(3) 0.117(3) -0.018(3) 0.036(3) -0.002(3)
C37_4 0.139(4) 0.167(5) 0.138(4) -0.021(4) 0.039(4) -0.002(4)
C38_4 0.148(4) 0.197(6) 0.141(5) -0.029(5) 0.056(4) -0.013(5)
C39_4 0.149(4) 0.163(5) 0.125(4) -0.024(4) 0.054(3) -0.025(4)
C40_4 0.139(3) 0.107(3) 0.110(3) -0.021(3) 0.050(3) -0.025(3)
C41_4 0.141(4) 0.127(4) 0.102(3) -0.020(3) 0.047(3) -0.038(3)
O42_4 0.140(3) 0.129(3) 0.107(3) -0.021(2) 0.046(2) -0.039(3)
N43_4 0.149(4) 0.209(5) 0.115(3) -0.026(4) 0.053(3) -0.039(4)
C44_4 0.156(5) 0.279(8) 0.133(5) -0.043(5) 0.036(4) -0.043(6)
C45_4 0.190(9) 0.426(14) 0.210(10) 0.058(10) 0.029(8) 0.023(11)
C46_4 0.280(13) 0.341(11) 0.355(15) -0.105(11) -0.018(12) -0.093(11)
C1_5 0.345(13) 0.193(8) 0.263(12) -0.025(8) 0.139(10) 0.066(9)
C2_5 0.260(10) 0.263(11) 0.210(9) -0.087(9) 0.057(7) 0.030(9)
C3_5 0.185(2) 0.201(3) 0.179(2) 0.011(2) 0.067(2) 0.001(2)
N4_5 0.257(5) 0.090(3) 0.125(3) -0.007(3) 0.093(4) -0.017(3)
C5_5 0.264(5) 0.090(3) 0.132(4) -0.009(3) 0.101(4) -0.029(4)
O6_5 0.221(4) 0.083(2) 0.127(3) -0.007(2) 0.088(3) -0.026(3)
N7_5 0.319(6) 0.072(2) 0.131(4) -0.014(2) 0.112(4) -0.037(3)
C8_5 0.338(6) 0.087(3) 0.137(4) -0.009(3) 0.120(5) -0.022(4)
C9_5 0.418(8) 0.107(4) 0.134(5) -0.001(3) 0.101(6) 0.003(6)
C10_5 0.461(9) 0.125(4) 0.141(5) 0.005(4) 0.107(6) 0.011(6)
C11_5 0.440(9) 0.112(4) 0.140(5) -0.005(4) 0.111(6) -0.001(6)
C12_5 0.364(7) 0.084(3) 0.128(4) -0.018(3) 0.117(5) -0.025(4)
N13_5 0.211(5) 0.073(2) 0.116(3) -0.016(2) 0.057(3) -0.018(3)
N14_5 0.201(5) 0.080(2) 0.122(3) -0.022(2) 0.062(3) -0.015(3)
N15_5 0.255(5) 0.077(2) 0.123(3) -0.020(2) 0.086(4) -0.015(3)
C16_5 0.304(7) 0.080(3) 0.138(4) -0.016(3) 0.097(5) 0.000(4)
C17_5 0.304(6) 0.084(3) 0.123(4) -0.023(3) 0.098(4) -0.015(4)
C18_5 0.293(6) 0.077(3) 0.129(4) -0.016(3) 0.093(4) -0.002(4)
C19_5 0.353(8) 0.092(3) 0.134(5) -0.018(3) 0.106(5) 0.003(5)
C20_5 0.353(8) 0.093(3) 0.147(5) -0.004(4) 0.104(5) 0.000(5)
C21_5 0.286(6) 0.084(3) 0.123(4) -0.012(3) 0.096(4) 0.000(4)
C22_5 0.317(7) 0.104(3) 0.132(4) -0.018(3) 0.110(5) -0.004(5)
C23_5 0.333(7) 0.091(3) 0.144(5) -0.009(3) 0.112(5) 0.002(5)
C24_5 0.279(6) 0.079(3) 0.127(4) -0.008(3) 0.092(4) 0.012(4)
C25_5 0.312(7) 0.091(3) 0.137(4) -0.008(3) 0.107(5) 0.014(5)
C26_5 0.308(7) 0.091(3) 0.119(4) -0.016(3) 0.098(5) 0.005(4)
C27_5 0.242(5) 0.082(3) 0.109(3) -0.009(3) 0.086(4) -0.002(3)
C28_5 0.317(7) 0.092(3) 0.125(4) -0.003(3) 0.079(5) 0.018(5)
C29_5 0.328(7) 0.092(3) 0.130(4) -0.001(3) 0.087(5) 0.020(5)
N30_5 0.140(3) 0.082(2) 0.084(2) 0.0000(19) 0.047(2) 0.020(2)
N31_5 0.169(4) 0.080(2) 0.085(2) 0.0035(19) 0.054(3) 0.016(2)
N32_5 0.178(4) 0.081(2) 0.091(2) -0.0027(19) 0.058(3) 0.016(3)
C33_5 0.175(5) 0.082(3) 0.091(3) -0.001(2) 0.053(3) 0.007(3)
C34_5 0.156(4) 0.084(2) 0.078(3) -0.003(2) 0.051(3) 0.011(3)
N35_5 0.164(4) 0.079(2) 0.084(2) -0.0005(19) 0.053(2) 0.024(2)
C36_5 0.190(4) 0.087(3) 0.087(3) 0.006(2) 0.061(3) 0.030(3)
C37_5 0.288(7) 0.104(3) 0.091(3) 0.005(3) 0.054(4) 0.040(5)
C38_5 0.349(8) 0.119(4) 0.108(4) 0.016(4) 0.051(5) 0.046(5)
C39_5 0.314(7) 0.099(4) 0.098(3) 0.003(3) 0.052(5) 0.042(5)
C40_5 0.238(5) 0.087(3) 0.090(3) 0.010(2) 0.075(3) 0.030(3)
C41_5 0.236(5) 0.089(3) 0.094(3) 0.002(2) 0.065(4) 0.033(4)
O42_5 0.183(4) 0.097(2) 0.091(2) -0.0049(19) 0.056(3) 0.027(2)
N43_5 0.331(7) 0.102(3) 0.110(3) -0.011(3) 0.077(4) 0.042(4)
C44_5 0.401(10) 0.138(5) 0.150(5) -0.053(5) 0.096(6) 0.045(6)
C45_5 0.545(17) 0.166(8) 0.239(12) -0.065(8) 0.069(13) -0.014(10)
C46_5 0.434(15) 0.351(14) 0.257(12) -0.088(12) 0.157(11) 0.051(12)
C1_6 0.189(9) 0.422(14) 0.190(8) 0.021(9) 0.112(7) -0.036(10)
C2_6 0.197(9) 0.280(9) 0.282(12) -0.012(9) 0.104(9) 0.027(8)
C3_6 0.185(2) 0.201(3) 0.179(2) 0.011(2) 0.067(2) 0.001(2)
N4_6 0.133(4) 0.230(5) 0.105(3) 0.005(3) 0.069(3) -0.012(4)
C5_6 0.127(3) 0.159(4) 0.098(3) 0.007(3) 0.061(3) -0.012(3)
O6_6 0.110(3) 0.137(3) 0.092(2) 0.004(2) 0.052(2) -0.019(2)
N7_6 0.115(3) 0.113(3) 0.079(2) 0.001(2) 0.049(2) -0.009(2)
C8_6 0.119(3) 0.140(4) 0.084(3) 0.007(3) 0.052(2) -0.010(3)
C9_6 0.131(4) 0.193(5) 0.076(3) -0.002(3) 0.048(3) -0.007(4)
C10_6 0.123(4) 0.214(6) 0.089(3) -0.005(4) 0.040(3) -0.010(4)
C11_6 0.121(4) 0.195(5) 0.104(3) 0.005(4) 0.055(3) -0.014(4)
C12_6 0.109(3) 0.132(4) 0.089(3) -0.004(3) 0.053(2) -0.006(3)
N13_6 0.112(3) 0.129(3) 0.091(3) 0.001(2) 0.056(2) -0.005(3)
N14_6 0.122(3) 0.145(3) 0.082(2) -0.001(2) 0.054(2) -0.007(3)
N15_6 0.115(3) 0.142(3) 0.089(2) -0.005(2) 0.057(2) -0.005(3)
C16_6 0.118(3) 0.148(4) 0.096(3) 0.005(3) 0.057(3) -0.010(3)
C17_6 0.111(3) 0.132(4) 0.089(3) 0.002(3) 0.053(2) -0.004(3)
C18_6 0.132(4) 0.186(5) 0.087(3) -0.008(3) 0.065(3) -0.005(4)
C19_6 0.137(4) 0.275(7) 0.103(4) -0.025(4) 0.066(3) -0.005(5)
C20_6 0.150(4) 0.287(7) 0.093(4) -0.008(4) 0.059(3) -0.006(5)
C21_6 0.133(4) 0.218(5) 0.089(3) -0.003(3) 0.063(3) -0.012(4)
C22_6 0.145(4) 0.227(6) 0.102(3) -0.029(4) 0.071(3) -0.025(4)
C23_6 0.137(4) 0.223(6) 0.096(3) -0.023(4) 0.067(3) -0.029(4)
C24_6 0.131(4) 0.226(5) 0.084(3) -0.009(3) 0.063(3) 0.005(4)
C25_6 0.130(4) 0.275(7) 0.101(3) 0.003(4) 0.064(3) 0.024(5)
C26_6 0.138(4) 0.274(7) 0.081(3) -0.006(4) 0.050(3) 0.017(5)
C27_6 0.124(4) 0.214(5) 0.088(3) -0.005(3) 0.059(3) -0.001(4)
C28_6 0.124(4) 0.256(6) 0.084(3) -0.013(4) 0.050(3) -0.012(4)
C29_6 0.134(4) 0.258(6) 0.090(3) -0.018(4) 0.056(3) -0.002(5)
N30_6 0.122(3) 0.127(3) 0.085(2) 0.000(2) 0.056(2) 0.010(3)
N31_6 0.124(3) 0.150(4) 0.083(2) -0.002(2) 0.057(2) 0.006(3)
N32_6 0.127(3) 0.158(4) 0.080(2) -0.001(2) 0.055(2) 0.008(3)
C33_6 0.133(4) 0.161(4) 0.087(3) -0.007(3) 0.055(3) -0.002(4)
C34_6 0.122(3) 0.119(3) 0.086(3) 0.001(3) 0.055(2) 0.009(3)
N35_6 0.116(3) 0.109(3) 0.083(2) 0.002(2) 0.050(2) 0.015(2)
C36_6 0.128(3) 0.118(3) 0.091(3) -0.005(3) 0.054(3) 0.008(3)
C37_6 0.139(4) 0.168(5) 0.091(3) -0.022(3) 0.050(3) -0.001(4)
C38_6 0.144(4) 0.204(6) 0.097(3) -0.012(4) 0.041(3) -0.013(5)
C39_6 0.150(4) 0.180(5) 0.085(3) -0.012(3) 0.053(3) -0.001(4)
C40_6 0.127(3) 0.118(3) 0.073(2) 0.002(2) 0.047(2) 0.009(3)
C41_6 0.133(3) 0.134(4) 0.081(3) 0.002(3) 0.055(3) 0.026(3)
O42_6 0.126(3) 0.131(3) 0.083(2) -0.003(2) 0.054(2) 0.021(2)
N43_6 0.145(4) 0.220(5) 0.090(3) -0.009(3) 0.063(3) 0.012(4)
C44_6 0.158(5) 0.280(8) 0.134(5) -0.003(5) 0.091(4) 0.026(5)
C45_6 0.211(9) 0.374(14) 0.173(7) -0.015(8) 0.126(7) 0.040(9)
C46_6 0.231(10) 0.354(14) 0.295(12) 0.076(11) 0.074(11) 0.072(10)
C1_7 0.233(6) 0.195(5) 0.156(5) -0.008(5) 0.097(4) -0.016(5)
F2_7 0.302(7) 0.175(5) 0.310(8) -0.018(5) 0.144(6) 0.008(5)
F3_7 0.396(8) 0.228(6) 0.275(7) -0.049(5) 0.266(6) -0.054(6)
F4_7 0.363(8) 0.262(7) 0.152(5) -0.029(5) 0.006(5) -0.063(6)
S5_7 0.1354(15) 0.215(2) 0.1061(12) -0.0084(13) 0.0513(11) 0.0006(15)
O6_7 0.136(4) 0.300(7) 0.105(3) -0.008(4) 0.023(3) 0.030(4)
O7_7 0.197(5) 0.263(7) 0.219(7) -0.021(5) 0.115(5) -0.053(5)
O8_7 0.153(5) 0.192(5) 0.206(6) 0.001(4) 0.024(4) 0.000(4)
Eu1_8 0.1110(2) 0.1403(3) 0.1089(2) 0.0323(2) 0.02553(18) 0.03713(19)
Eu2_8 0.1180(2) 0.09324(17) 0.07566(15) 0.00528(12) 0.04584(14) 0.02326(14)
Eu3_8 0.1394(3) 0.08163(17) 0.1019(2) -0.01338(14) 0.04416(18) -0.02777(15)
Eu4_8 0.1104(2) 0.1075(2) 0.08851(18) 0.00253(14) 0.04675(15) -0.01519(15)
C1_2 0.357(14) 0.260(11) 0.256(10) -0.004(9) 0.084(10) 0.101(11)
C2_2 0.197(8) 0.310(13) 0.374(14) 0.033(11) -0.015(9) 0.111(9)
C3_2 0.185(2) 0.201(3) 0.179(2) 0.011(2) 0.067(2) 0.001(2)
N4_2 0.123(3) 0.168(4) 0.189(5) 0.028(4) 0.047(4) 0.031(3)
C5_2 0.124(4) 0.133(4) 0.127(4) 0.020(3) 0.045(3) 0.030(3)
O6_2 0.116(3) 0.117(3) 0.109(3) 0.018(2) 0.037(2) 0.025(2)
N7_2 0.105(3) 0.109(3) 0.093(3) 0.011(2) 0.039(2) 0.014(2)
C8_2 0.116(3) 0.127(3) 0.129(4) 0.021(3) 0.046(3) 0.019(3)
C9_2 0.131(4) 0.151(5) 0.185(5) 0.050(5) 0.048(4) 0.009(4)
C10_2 0.129(4) 0.156(5) 0.218(6) 0.064(5) 0.036(5) -0.002(4)
C11_2 0.127(4) 0.134(4) 0.186(5) 0.053(4) 0.045(4) 0.011(3)
C12_2 0.110(3) 0.103(3) 0.110(3) 0.013(3) 0.045(3) 0.012(2)
N13_2 0.110(3) 0.099(3) 0.098(3) 0.015(2) 0.042(2) 0.023(2)
N14_2 0.109(3) 0.104(3) 0.140(4) 0.017(3) 0.050(3) 0.018(2)
N15_2 0.109(3) 0.101(3) 0.129(3) 0.014(2) 0.041(3) 0.023(2)
C16_2 0.119(3) 0.106(3) 0.128(4) 0.023(3) 0.038(3) 0.013(3)
C17_2 0.110(3) 0.099(3) 0.100(3) 0.013(3) 0.043(3) 0.020(2)
C18_2 0.110(3) 0.112(3) 0.153(4) 0.022(3) 0.049(3) 0.025(3)
C19_2 0.117(4) 0.125(4) 0.184(5) 0.012(4) 0.051(4) 0.028(3)
C20_2 0.114(4) 0.128(4) 0.193(6) 0.023(4) 0.047(4) 0.028(3)
C21_2 0.116(3) 0.131(4) 0.194(5) 0.025(4) 0.047(4) 0.030(3)
C22_2 0.132(4) 0.141(5) 0.242(6) 0.039(5) 0.043(5) 0.031(4)
C23_2 0.122(4) 0.135(4) 0.224(6) 0.038(5) 0.038(4) 0.025(4)
C24_2 0.134(4) 0.144(4) 0.222(6) 0.033(4) 0.066(4) 0.037(4)
C25_2 0.132(4) 0.154(5) 0.291(7) 0.033(6) 0.049(5) 0.036(4)
C26_2 0.129(4) 0.156(5) 0.273(7) 0.033(6) 0.047(5) 0.033(4)
C27_2 0.114(4) 0.135(4) 0.210(5) 0.022(4) 0.042(4) 0.038(3)
C28_2 0.140(4) 0.143(5) 0.250(7) 0.030(5) 0.074(5) 0.045(4)
C29_2 0.141(4) 0.147(5) 0.259(7) 0.022(5) 0.077(5) 0.039(4)
N30_2 0.108(3) 0.136(4) 0.133(4) 0.024(3) 0.034(3) 0.030(3)
N31_2 0.104(3) 0.144(4) 0.153(4) 0.022(3) 0.028(3) 0.034(3)
N32_2 0.113(3) 0.144(4) 0.169(4) 0.019(3) 0.034(3) 0.032(3)
C33_2 0.122(4) 0.144(4) 0.161(5) 0.021(4) 0.033(4) 0.026(3)
C34_2 0.111(3) 0.150(4) 0.135(4) 0.016(4) 0.031(3) 0.024(3)
N35_2 0.106(3) 0.150(4) 0.120(3) 0.015(3) 0.027(3) 0.030(3)
C36_2 0.108(3) 0.149(4) 0.143(4) 0.017(4) 0.035(3) 0.017(3)
C37_2 0.124(4) 0.166(5) 0.200(6) 0.028(5) 0.043(5) 0.008(4)
C38_2 0.139(4) 0.187(5) 0.223(6) 0.019(6) 0.047(5) 0.005(5)
C39_2 0.128(5) 0.186(5) 0.195(6) 0.024(5) 0.039(5) 0.027(4)
C40_2 0.107(4) 0.169(4) 0.143(4) 0.021(4) 0.033(3) 0.032(3)
C41_2 0.106(4) 0.191(5) 0.155(5) 0.035(4) 0.042(4) 0.040(3)
O42_2 0.118(3) 0.166(4) 0.147(4) 0.036(3) 0.041(3) 0.044(3)
N43_2 0.126(4) 0.248(6) 0.224(6) 0.057(5) 0.034(4) 0.057(4)
C44_2 0.199(6) 0.304(7) 0.288(8) 0.081(7) 0.030(6) 0.100(6)
C45_2 0.199(6) 0.304(7) 0.288(8) 0.081(7) 0.030(6) 0.100(6)
C46_2 0.323(14) 0.386(15) 0.381(13) 0.018(14) 0.109(12) 0.159(12)

loop_
_atom_type_symbol
_atom_type_description
_atom_type_scat_dispersion_real
_atom_type_scat_dispersion_imag
_atom_type_scat_source
C C 0.0023 0.0013 'International Tables Vol C Tables 4.2.6.8 and 6.1.1.4'
H H 0.0000 0.0000 'International Tables Vol C Tables 4.2.6.8 and 6.1.1.4'
N N 0.0046 0.0025 'International Tables Vol C Tables 4.2.6.8 and 6.1.1.4'
O O 0.0082 0.0047 'International Tables Vol C Tables 4.2.6.8 and 6.1.1.4'
Eu Eu -0.2135 2.9593 'International Tables Vol C Tables 4.2.6.8 and 6.1.1.4'
S S 0.1014 0.0962 'International Tables Vol C Tables 4.2.6.8 and 6.1.1.4'
F F 0.0133 0.0079 'International Tables Vol C Tables 4.2.6.8 and 6.1.1.4'
Cl Cl 0.1484 0.1585 'International Tables Vol C Tables 4.2.6.8 and 6.1.1.4'

loop_
_geom_angle_atom_site_label_1
_geom_angle_atom_site_label_2
_geom_angle_atom_site_label_3
_geom_angle
_geom_angle_site_symmetry_1
_geom_angle_site_symmetry_3
_geom_angle_publ_flag
C3_1 C1_1 H1A_1 109.5 . . ?
C3_1 C1_1 H1AB_1 109.5 . . ?
H1A_1 C1_1 H1AB_1 109.5 . . ?
C3_1 C1_1 H1AC_1 109.5 . . ?
H1A_1 C1_1 H1AC_1 109.5 . . ?
H1AB_1 C1_1 H1AC_1 109.5 . . ?
C3_1 C2_1 H2A_1 109.5 . . ?
C3_1 C2_1 H2AB_1 109.5 . . ?
H2A_1 C2_1 H2AB_1 109.5 . . ?
C3_1 C2_1 H2AC_1 109.5 . . ?
H2A_1 C2_1 H2AC_1 109.5 . . ?
H2AB_1 C2_1 H2AC_1 109.5 . . ?
C1_1 C3_1 N4_1 112.2(9) . . ?
C1_1 C3_1 C2_1 112.9(9) . . ?
N4_1 C3_1 C2_1 106.6(9) . . ?
C1_1 C3_1 H3_1 108.3 . . ?
N4_1 C3_1 H3_1 108.3 . . ?
C2_1 C3_1 H3_1 108.3 . . ?
C5_1 N4_1 C3_1 122.9(8) . . ?
C5_1 N4_1 H4_1 118.6 . . ?
C3_1 N4_1 H4_1 118.6 . . ?
O6_1 C5_1 N4_1 126.2(7) . . ?
O6_1 C5_1 C8_1 121.3(6) . . ?
N4_1 C5_1 C8_1 112.5(7) . . ?
O6_1 C5_1 Eu3_8 38.3(3) . . ?
N4_1 C5_1 Eu3_8 156.1(6) . . ?
C8_1 C5_1 Eu3_8 85.7(4) . . ?
C5_1 O6_1 Eu3_8 123.0(5) . . ?
C8_1 N7_1 C12_1 120.0 . . ?
C8_1 N7_1 Eu3_8 117.4(2) . . ?
C12_1 N7_1 Eu3_8 122.4(2) . . ?
C9_1 C8_1 N7_1 120.0 . . ?
C9_1 C8_1 C5_1 128.7(4) . . ?
N7_1 C8_1 C5_1 110.5(4) . . ?
C8_1 C9_1 C10_1 120.0 . . ?
C8_1 C9_1 H9_1 120.0 . . ?
C10_1 C9_1 H9_1 120.0 . . ?
C11_1 C10_1 C9_1 120.0 . . ?
C11_1 C10_1 H10_1 120.0 . . ?
C9_1 C10_1 H10_1 120.0 . . ?
C12_1 C11_1 C10_1 120.0 . . ?
C12_1 C11_1 H11_1 120.0 . . ?
C10_1 C11_1 H11_1 120.0 . . ?
C17_1 C12_1 C11_1 125.3(3) . . ?
C17_1 C12_1 N7_1 113.9(3) . . ?
C11_1 C12_1 N7_1 120.0 . . ?
N14_1 N13_1 C17_1 108.0 . . ?
N14_1 N13_1 Eu3_8 129.1(2) . . ?
C17_1 N13_1 Eu3_8 122.8(2) . . ?
N13_1 N14_1 N15_1 108.0 . . ?
C18_1 N15_1 C16_1 131.7(4) . . ?
C18_1 N15_1 N14_1 120.2(4) . . ?
C16_1 N15_1 N14_1 108.0 . . ?
C17_1 C16_1 N15_1 108.0 . . ?
C17_1 C16_1 H16_1 126.0 . . ?
N15_1 C16_1 H16_1 126.0 . . ?
C12_1 C17_1 C16_1 134.3(3) . . ?
C12_1 C17_1 N13_1 117.6(3) . . ?
C16_1 C17_1 N13_1 108.0 . . ?
N15_1 C18_1 C19_1 119.0(4) . . ?
N15_1 C18_1 C23_1 121.0(4) . . ?
C19_1 C18_1 C23_1 120.0 . . ?
C18_1 C19_1 C20_1 120.0 . . ?
C18_1 C19_1 H19_1 120.0 . . ?
C20_1 C19_1 H19_1 120.0 . . ?
C21_1 C20_1 C19_1 120.0 . . ?
C21_1 C20_1 H20_1 120.0 . . ?
C19_1 C20_1 H20_1 120.0 . . ?
C22_1 C21_1 C20_1 120.0 . . ?
C22_1 C21_1 C24_1 121.9(4) . . ?
C20_1 C21_1 C24_1 118.0(4) . . ?
C21_1 C22_1 C23_1 120.0 . . ?
C21_1 C22_1 H22_1 120.0 . . ?
C23_1 C22_1 H22_1 120.0 . . ?
C18_1 C23_1 C22_1 120.0 . . ?
C18_1 C23_1 H23_1 120.0 . . ?
C22_1 C23_1 H23_1 120.0 . . ?
C25_1 C24_1 C29_1 120.0 . . ?
C25_1 C24_1 C21_1 118.5(4) . . ?
C29_1 C24_1 C21_1 121.4(4) . . ?
C26_1 C25_1 C24_1 120.0 . . ?
C26_1 C25_1 H25_1 120.0 . . ?
C24_1 C25_1 H25_1 120.0 . . ?
C25_1 C26_1 C27_1 120.0 . . ?
C25_1 C26_1 H26_1 120.0 . . ?
C27_1 C26_1 H26_1 120.0 . . ?
N32_1 C27_1 C28_1 121.4(4) . . ?
N32_1 C27_1 C26_1 118.6(4) . . ?
C28_1 C27_1 C26_1 120.0 . . ?
C27_1 C28_1 C29_1 120.0 . . ?
C27_1 C28_1 H28_1 120.0 . . ?
C29_1 C28_1 H28_1 120.0 . . ?
C28_1 C29_1 C24_1 120.0 . . ?
C28_1 C29_1 H29_1 120.0 . . ?
C24_1 C29_1 H29_1 120.0 . . ?
N31_1 N30_1 C34_1 108.0 . . ?
N31_1 N30_1 Eu4_8 129.6(2) . . ?
C34_1 N30_1 Eu4_8 122.4(2) . . ?
N30_1 N31_1 N32_1 108.0 . . ?
C27_1 N32_1 N31_1 119.5(4) . . ?
C27_1 N32_1 C33_1 132.2(4) . . ?
N31_1 N32_1 C33_1 108.0 . . ?
C34_1 C33_1 N32_1 108.0 . . ?
C34_1 C33_1 H33_1 126.0 . . ?
N32_1 C33_1 H33_1 126.0 . . ?
C36_1 C34_1 C33_1 132.8(3) . . ?
C36_1 C34_1 N30_1 119.2(3) . . ?
C33_1 C34_1 N30_1 108.0 . . ?
C36_1 N35_1 C40_1 120.0 . . ?
C36_1 N35_1 Eu4_8 122.6(2) . . ?
C40_1 N35_1 Eu4_8 117.3(2) . . ?
C34_1 C36_1 C37_1 126.6(3) . . ?
C34_1 C36_1 N35_1 113.4(3) . . ?
C37_1 C36_1 N35_1 120.0 . . ?
C36_1 C37_1 C38_1 120.0 . . ?
C36_1 C37_1 H37_1 120.0 . . ?
C38_1 C37_1 H37_1 120.0 . . ?
C39_1 C38_1 C37_1 120.0 . . ?
C39_1 C38_1 H38_1 120.0 . . ?
C37_1 C38_1 H38_1 120.0 . . ?
C40_1 C39_1 C38_1 120.0 . . ?
C40_1 C39_1 H39_1 120.0 . . ?
C38_1 C39_1 H39_1 120.0 . . ?
C39_1 C40_1 N35_1 120.0 . . ?
C39_1 C40_1 C41_1 128.1(4) . . ?
N35_1 C40_1 C41_1 111.9(4) . . ?
O42_1 C41_1 N43_1 121.4(7) . . ?
O42_1 C41_1 C40_1 121.6(6) . . ?
N43_1 C41_1 C40_1 117.0(7) . . ?
O42_1 C41_1 Eu4_8 36.6(3) . . ?
N43_1 C41_1 Eu4_8 158.0(6) . . ?
C40_1 C41_1 Eu4_8 85.0(3) . . ?
C41_1 O42_1 Eu4_8 125.0(4) . . ?
C41_1 N43_1 C44_1 120.7(8) . . ?
C41_1 N43_1 H43_1 119.7 . . ?
C44_1 N43_1 H43_1 119.7 . . ?
N43_1 C44_1 C45_1 104.0(9) . . ?
N43_1 C44_1 C46_1 107.2(11) . . ?
C45_1 C44_1 C46_1 107.2(12) . . ?
N43_1 C44_1 H44_1 112.6 . . ?
C45_1 C44_1 H44_1 112.6 . . ?
C46_1 C44_1 H44_1 112.6 . . ?
C44_1 C45_1 H45A_1 109.5 . . ?
C44_1 C45_1 H45B_1 109.5 . . ?
H45A_1 C45_1 H45B_1 109.5 . . ?
C44_1 C45_1 H45C_1 109.5 . . ?
H45A_1 C45_1 H45C_1 109.5 . . ?
H45B_1 C45_1 H45C_1 109.5 . . ?
C44_1 C46_1 H46A_1 109.5 . . ?
C44_1 C46_1 H46B_1 109.5 . . ?
H46A_1 C46_1 H46B_1 109.5 . . ?
C44_1 C46_1 H46C_1 109.5 . . ?
H46A_1 C46_1 H46C_1 109.5 . . ?
H46B_1 C46_1 H46C_1 109.5 . . ?
C3_3 C1_3 H1A_3 109.5 . . ?
C3_3 C1_3 H1AB_3 109.5 . . ?
H1A_3 C1_3 H1AB_3 109.5 . . ?
C3_3 C1_3 H1AC_3 109.5 . . ?
H1A_3 C1_3 H1AC_3 109.5 . . ?
H1AB_3 C1_3 H1AC_3 109.5 . . ?
C3_3 C2_3 H2A_3 109.5 . . ?
C3_3 C2_3 H2AB_3 109.5 . . ?
H2A_3 C2_3 H2AB_3 109.5 . . ?
C3_3 C2_3 H2AC_3 109.5 . . ?
H2A_3 C2_3 H2AC_3 109.5 . . ?
H2AB_3 C2_3 H2AC_3 109.5 . . ?
C1_3 C3_3 N4_3 115.5(10) . . ?
C1_3 C3_3 C2_3 99.8(11) . . ?
N4_3 C3_3 C2_3 108.8(10) . . ?
C1_3 C3_3 H3_3 110.8 . . ?
N4_3 C3_3 H3_3 110.8 . . ?
C2_3 C3_3 H3_3 110.8 . . ?
C5_3 N4_3 C3_3 122.7(8) . . ?
C5_3 N4_3 H4_3 118.7 . . ?
C3_3 N4_3 H4_3 118.7 . . ?
O6_3 C5_3 N4_3 121.1(7) . . ?
O6_3 C5_3 C8_3 120.8(6) . . ?
N4_3 C5_3 C8_3 118.0(7) . . ?
O6_3 C5_3 Eu1_8 36.5(3) . . ?
N4_3 C5_3 Eu1_8 157.6(6) . . ?
C8_3 C5_3 Eu1_8 84.4(4) . . ?
C5_3 O6_3 Eu1_8 125.4(5) . . ?
C12_3 N7_3 C8_3 119.4(6) . . ?
C12_3 N7_3 Eu1_8 123.4(5) . . ?
C8_3 N7_3 Eu1_8 116.8(5) . . ?
N7_3 C8_3 C9_3 123.1(7) . . ?
N7_3 C8_3 C5_3 112.3(6) . . ?
C9_3 C8_3 C5_3 124.6(7) . . ?
C8_3 C9_3 C10_3 116.0(8) . . ?
C8_3 C9_3 H9_3 122.0 . . ?
C10_3 C9_3 H9_3 122.0 . . ?
C11_3 C10_3 C9_3 120.8(8) . . ?
C11_3 C10_3 H10_3 119.6 . . ?
C9_3 C10_3 H10_3 119.6 . . ?
C10_3 C11_3 C12_3 116.9(8) . . ?
C10_3 C11_3 H11_3 121.6 . . ?
C12_3 C11_3 H11_3 121.5 . . ?
N7_3 C12_3 C11_3 123.1(7) . . ?
N7_3 C12_3 C17_3 116.4(7) . . ?
C11_3 C12_3 C17_3 120.3(7) . . ?
N14_3 N13_3 C17_3 108.6(5) . . ?
N14_3 N13_3 Eu1_8 130.5(5) . . ?
C17_3 N13_3 Eu1_8 120.9(4) . . ?
N15_3 N14_3 N13_3 105.4(6) . . ?
C16_3 N15_3 N14_3 111.6(5) . . ?
C16_3 N15_3 C18_3 131.9(7) . . ?
N14_3 N15_3 C18_3 116.5(6) . . ?
N15_3 C16_3 C17_3 106.1(6) . . ?
N15_3 C16_3 H16_3 127.0 . . ?
C17_3 C16_3 H16_3 127.0 . . ?
C16_3 C17_3 N13_3 108.3(6) . . ?
C16_3 C17_3 C12_3 134.6(8) . . ?
N13_3 C17_3 C12_3 117.0(6) . . ?
C23_3 C18_3 C19_3 118.2(8) . . ?
C23_3 C18_3 N15_3 120.5(8) . . ?
C19_3 C18_3 N15_3 121.3(7) . . ?
C20_3 C19_3 C18_3 120.7(8) . . ?
C20_3 C19_3 H19_3 119.7 . . ?
C18_3 C19_3 H19_3 119.7 . . ?
C21_3 C20_3 C19_3 120.3(9) . . ?
C21_3 C20_3 H20_3 119.8 . . ?
C19_3 C20_3 H20_3 119.8 . . ?
C22_3 C21_3 C20_3 119.1(7) . . ?
C22_3 C21_3 C24_3 121.9(7) . . ?
C20_3 C21_3 C24_3 118.9(8) . . ?
C21_3 C22_3 C23_3 120.6(8) . . ?
C21_3 C22_3 H22_3 119.7 . . ?
C23_3 C22_3 H22_3 119.7 . . ?
C18_3 C23_3 C22_3 120.9(8) . . ?
C18_3 C23_3 H23_3 119.6 . . ?
C22_3 C23_3 H23_3 119.6 . . ?
C25_3 C24_3 C29_3 118.8(7) . . ?
C25_3 C24_3 C21_3 120.7(7) . . ?
C29_3 C24_3 C21_3 120.5(8) . . ?
C24_3 C25_3 C26_3 120.9(8) . . ?
C24_3 C25_3 H25_3 119.5 . . ?
C26_3 C25_3 H25_3 119.5 . . ?
C27_3 C26_3 C25_3 120.5(8) . . ?
C27_3 C26_3 H26_3 119.7 . . ?
C25_3 C26_3 H26_3 119.7 . . ?
C26_3 C27_3 C28_3 119.3(7) . . ?
C26_3 C27_3 N32_3 120.4(7) . . ?
C28_3 C27_3 N32_3 119.9(6) . . ?
C27_3 C28_3 C29_3 120.7(7) . . ?
C27_3 C28_3 H28_3 119.7 . . ?
C29_3 C28_3 H28_3 119.6 . . ?
C24_3 C29_3 C28_3 118.6(8) . . ?
C24_3 C29_3 H29_3 120.7 . . ?
C28_3 C29_3 H29_3 120.7 . . ?
N31_3 N30_3 C34_3 110.3(5) . . ?
N31_3 N30_3 Eu4_8 130.1(4) . . ?
C34_3 N30_3 Eu4_8 119.5(4) . . ?
N30_3 N31_3 N32_3 105.6(5) . . ?
C33_3 N32_3 N31_3 110.9(5) . . ?
C33_3 N32_3 C27_3 128.8(6) . . ?
N31_3 N32_3 C27_3 120.1(6) . . ?
N32_3 C33_3 C34_3 107.1(6) . . ?
N32_3 C33_3 H33_3 126.5 . . ?
C34_3 C33_3 H33_3 126.5 . . ?
C33_3 C34_3 N30_3 106.0(6) . . ?
C33_3 C34_3 C36_3 134.8(6) . . ?
N30_3 C34_3 C36_3 118.9(5) . . ?
C36_3 N35_3 C40_3 119.9(5) . . ?
C36_3 N35_3 Eu4_8 121.9(4) . . ?
C40_3 N35_3 Eu4_8 118.1(4) . . ?
N35_3 C36_3 C37_3 122.8(6) . . ?
N35_3 C36_3 C34_3 116.2(6) . . ?
C37_3 C36_3 C34_3 120.2(6) . . ?
C38_3 C37_3 C36_3 116.2(8) . . ?
C38_3 C37_3 H37_3 121.9 . . ?
C36_3 C37_3 H37_3 121.9 . . ?
C37_3 C38_3 C39_3 119.5(8) . . ?
C37_3 C38_3 H38_3 120.2 . . ?
C39_3 C38_3 H38_3 120.2 . . ?
C40_3 C39_3 C38_3 120.6(8) . . ?
C40_3 C39_3 H39_3 119.7 . . ?
C38_3 C39_3 H39_3 119.7 . . ?
C39_3 C40_3 N35_3 119.8(6) . . ?
C39_3 C40_3 C41_3 127.9(7) . . ?
N35_3 C40_3 C41_3 112.3(6) . . ?
O42_3 C41_3 N43_3 122.0(6) . . ?
O42_3 C41_3 C40_3 120.0(6) . . ?
N43_3 C41_3 C40_3 118.0(6) . . ?
O42_3 C41_3 Eu4_8 35.8(3) . . ?
N43_3 C41_3 Eu4_8 157.4(5) . . ?
C40_3 C41_3 Eu4_8 84.4(4) . . ?
C41_3 O42_3 Eu4_8 126.1(4) . . ?
C41_3 N43_3 C44_3 118.9(7) . . ?
C41_3 N43_3 H43_3 120.6 . . ?
C44_3 N43_3 H43_3 120.6 . . ?
C45_3 C44_3 N43_3 102.3(8) . . ?
C45_3 C44_3 C46_3 106.0(10) . . ?
N43_3 C44_3 C46_3 105.5(9) . . ?
C45_3 C44_3 H44_3 114.0 . . ?
N43_3 C44_3 H44_3 114.0 . . ?
C46_3 C44_3 H44_3 114.0 . . ?
C44_3 C45_3 H45A_3 109.5 . . ?
C44_3 C45_3 H45B_3 109.5 . . ?
H45A_3 C45_3 H45B_3 109.5 . . ?
C44_3 C45_3 H45C_3 109.5 . . ?
H45A_3 C45_3 H45C_3 109.5 . . ?
H45B_3 C45_3 H45C_3 109.5 . . ?
C44_3 C46_3 H46A_3 109.5 . . ?
C44_3 C46_3 H46B_3 109.5 . . ?
H46A_3 C46_3 H46B_3 109.5 . . ?
C44_3 C46_3 H46C_3 109.5 . . ?
H46A_3 C46_3 H46C_3 109.5 . . ?
H46B_3 C46_3 H46C_3 109.5 . . ?
C3_4 C1_4 H1A_4 109.5 . . ?
C3_4 C1_4 H1AB_4 109.5 . . ?
H1A_4 C1_4 H1AB_4 109.5 . . ?
C3_4 C1_4 H1AC_4 109.5 . . ?
H1A_4 C1_4 H1AC_4 109.5 . . ?
H1AB_4 C1_4 H1AC_4 109.5 . . ?
C3_4 C2_4 H2A_4 109.5 . . ?
C3_4 C2_4 H2AB_4 109.5 . . ?
H2A_4 C2_4 H2AB_4 109.5 . . ?
C3_4 C2_4 H2AC_4 109.5 . . ?
H2A_4 C2_4 H2AC_4 109.5 . . ?
H2AB_4 C2_4 H2AC_4 109.5 . . ?
C1_4 C3_4 N4_4 107.5(9) . . ?
C1_4 C3_4 C2_4 112.4(10) . . ?
N4_4 C3_4 C2_4 105.6(9) . . ?
C1_4 C3_4 H3_4 110.4 . . ?
N4_4 C3_4 H3_4 110.4 . . ?
C2_4 C3_4 H3_4 110.4 . . ?
C5_4 N4_4 C3_4 123.0(7) . . ?
C5_4 N4_4 H4_4 118.5 . . ?
C3_4 N4_4 H4_4 118.5 . . ?
O6_4 C5_4 N4_4 123.5(7) . . ?
O6_4 C5_4 C8_4 121.2(6) . . ?
N4_4 C5_4 C8_4 115.3(7) . . ?
O6_4 C5_4 Eu1_8 38.7(4) . . ?
N4_4 C5_4 Eu1_8 154.2(6) . . ?
C8_4 C5_4 Eu1_8 85.9(4) . . ?
C5_4 O6_4 Eu1_8 121.9(5) . . ?
C8_4 N7_4 C12_4 120.0 . . ?
C8_4 N7_4 Eu1_8 117.9(2) . . ?
C12_4 N7_4 Eu1_8 121.9(2) . . ?
C9_4 C8_4 N7_4 120.0 . . ?
C9_4 C8_4 C5_4 129.6(4) . . ?
N7_4 C8_4 C5_4 110.4(4) . . ?
C8_4 C9_4 C10_4 120.0 . . ?
C8_4 C9_4 H9_4 120.0 . . ?
C10_4 C9_4 H9_4 120.0 . . ?
C11_4 C10_4 C9_4 120.0 . . ?
C11_4 C10_4 H10_4 120.0 . . ?
C9_4 C10_4 H10_4 120.0 . . ?
C10_4 C11_4 C12_4 120.0 . . ?
C10_4 C11_4 H11_4 120.0 . . ?
C12_4 C11_4 H11_4 120.0 . . ?
C11_4 C12_4 N7_4 120.0 . . ?
C11_4 C12_4 C17_4 125.8(5) . . ?
N7_4 C12_4 C17_4 113.8(4) . . ?
N14_4 N13_4 C17_4 108.3(5) . . ?
N14_4 N13_4 Eu1_8 131.5(5) . . ?
C17_4 N13_4 Eu1_8 119.9(4) . . ?
N15_4 N14_4 N13_4 105.9(6) . . ?
N14_4 N15_4 C16_4 113.1(6) . . ?
N14_4 N15_4 C18_4 119.8(6) . . ?
C16_4 N15_4 C18_4 126.9(7) . . ?
N15_4 C16_4 C17_4 104.5(7) . . ?
N15_4 C16_4 H16_4 127.7 . . ?
C17_4 C16_4 H16_4 127.7 . . ?
C16_4 C17_4 N13_4 108.1(6) . . ?
C16_4 C17_4 C12_4 130.9(7) . . ?
N13_4 C17_4 C12_4 120.9(6) . . ?
C23_4 C18_4 C19_4 121.4(7) . . ?
C23_4 C18_4 N15_4 120.3(8) . . ?
C19_4 C18_4 N15_4 117.9(7) . . ?
C18_4 C19_4 C20_4 117.1(9) . . ?
C18_4 C19_4 H19_4 121.4 . . ?
C20_4 C19_4 H19_4 121.4 . . ?
C21_4 C20_4 C19_4 121.4(9) . . ?
C21_4 C20_4 H20_4 119.3 . . ?
C19_4 C20_4 H20_4 119.3 . . ?
C22_4 C21_4 C20_4 115.1(8) . . ?
C22_4 C21_4 C24_4 123.0(8) . . ?
C20_4 C21_4 C24_4 121.9(8) . . ?
C21_4 C22_4 C23_4 125.4(9) . . ?
C21_4 C22_4 H22_4 117.3 . . ?
C23_4 C22_4 H22_4 117.3 . . ?
C18_4 C23_4 C22_4 117.4(9) . . ?
C18_4 C23_4 H23_4 121.3 . . ?
C22_4 C23_4 H23_4 121.3 . . ?
C29_4 C24_4 C25_4 119.0(7) . . ?
C29_4 C24_4 C21_4 121.5(8) . . ?
C25_4 C24_4 C21_4 119.4(8) . . ?
C24_4 C25_4 C26_4 118.8(8) . . ?
C24_4 C25_4 H25_4 120.6 . . ?
C26_4 C25_4 H25_4 120.6 . . ?
C27_4 C26_4 C25_4 119.4(8) . . ?
C27_4 C26_4 H26_4 120.3 . . ?
C25_4 C26_4 H26_4 120.3 . . ?
C26_4 C27_4 C28_4 121.8(7) . . ?
C26_4 C27_4 N32_4 119.0(8) . . ?
C28_4 C27_4 N32_4 119.2(7) . . ?
C27_4 C28_4 C29_4 118.2(8) . . ?
C27_4 C28_4 H28_4 120.9 . . ?
C29_4 C28_4 H28_4 120.9 . . ?
C24_4 C29_4 C28_4 120.8(9) . . ?
C24_4 C29_4 H29_4 119.6 . . ?
C28_4 C29_4 H29_4 119.6 . . ?
N31_4 N30_4 C34_4 109.7(5) . . ?
N31_4 N30_4 Eu3_8 130.5(5) . . ?
C34_4 N30_4 Eu3_8 119.5(4) . . ?
N30_4 N31_4 N32_4 105.2(6) . . ?
C33_4 N32_4 N31_4 113.2(6) . . ?
C33_4 N32_4 C27_4 128.6(7) . . ?
N31_4 N32_4 C27_4 118.2(7) . . ?
N32_4 C33_4 C34_4 103.2(7) . . ?
N32_4 C33_4 H33_4 128.4 . . ?
C34_4 C33_4 H33_4 128.4 . . ?
N30_4 C34_4 C33_4 108.6(6) . . ?
N30_4 C34_4 C36_4 119.0(6) . . ?
C33_4 C34_4 C36_4 132.4(7) . . ?
C36_4 N35_4 C40_4 119.2(5) . . ?
C36_4 N35_4 Eu3_8 122.8(4) . . ?
C40_4 N35_4 Eu3_8 117.9(4) . . ?
N35_4 C36_4 C37_4 122.5(6) . . ?
N35_4 C36_4 C34_4 115.2(6) . . ?
C37_4 C36_4 C34_4 122.2(6) . . ?
C38_4 C37_4 C36_4 117.7(7) . . ?
C38_4 C37_4 H37_4 121.2 . . ?
C36_4 C37_4 H37_4 121.2 . . ?
C37_4 C38_4 C39_4 121.6(8) . . ?
C37_4 C38_4 H38_4 119.2 . . ?
C39_4 C38_4 H38_4 119.2 . . ?
C38_4 C39_4 C40_4 117.8(7) . . ?
C38_4 C39_4 H39_4 121.1 . . ?
C40_4 C39_4 H39_4 121.1 . . ?
N35_4 C40_4 C39_4 121.1(6) . . ?
N35_4 C40_4 C41_4 112.2(5) . . ?
C39_4 C40_4 C41_4 126.7(6) . . ?
O42_4 C41_4 N43_4 120.1(6) . . ?
O42_4 C41_4 C40_4 120.8(6) . . ?
N43_4 C41_4 C40_4 119.1(6) . . ?
O42_4 C41_4 Eu3_8 36.6(3) . . ?
N43_4 C41_4 Eu3_8 156.6(5) . . ?
C40_4 C41_4 Eu3_8 84.2(3) . . ?
C41_4 O42_4 Eu3_8 125.3(4) . . ?
C41_4 N43_4 C44_4 123.4(7) . . ?
C41_4 N43_4 H43_4 118.3 . . ?
C44_4 N43_4 H43_4 118.3 . . ?
C45_4 C44_4 N43_4 105.8(9) . . ?
C45_4 C44_4 C46_4 104.9(11) . . ?
N43_4 C44_4 C46_4 106.8(9) . . ?
C45_4 C44_4 H44_4 112.9 . . ?
N43_4 C44_4 H44_4 112.9 . . ?
C46_4 C44_4 H44_4 112.9 . . ?
C44_4 C45_4 H45A_4 109.5 . . ?
C44_4 C45_4 H45B_4 109.5 . . ?
H45A_4 C45_4 H45B_4 109.5 . . ?
C44_4 C45_4 H45C_4 109.5 . . ?
H45A_4 C45_4 H45C_4 109.5 . . ?
H45B_4 C45_4 H45C_4 109.5 . . ?
C44_4 C46_4 H46A_4 109.5 . . ?
C44_4 C46_4 H46B_4 109.5 . . ?
H46A_4 C46_4 H46B_4 109.5 . . ?
C44_4 C46_4 H46C_4 109.5 . . ?
H46A_4 C46_4 H46C_4 109.5 . . ?
H46B_4 C46_4 H46C_4 109.5 . . ?
C3_5 C1_5 H1A_5 109.5 . . ?
C3_5 C1_5 H1AB_5 109.5 . . ?
H1A_5 C1_5 H1AB_5 109.5 . . ?
C3_5 C1_5 H1AC_5 109.5 . . ?
H1A_5 C1_5 H1AC_5 109.5 . . ?
H1AB_5 C1_5 H1AC_5 109.5 . . ?
C3_5 C2_5 H2A_5 109.5 . . ?
C3_5 C2_5 H2AB_5 109.5 . . ?
H2A_5 C2_5 H2AB_5 109.5 . . ?
C3_5 C2_5 H2AC_5 109.5 . . ?
H2A_5 C2_5 H2AC_5 109.5 . . ?
H2AB_5 C2_5 H2AC_5 109.5 . . ?
C1_5 C3_5 C2_5 108.1(11) . . ?
C1_5 C3_5 N4_5 113.3(9) . . ?
C2_5 C3_5 N4_5 100.8(8) . . ?
C1_5 C3_5 H3_5 111.4 . . ?
C2_5 C3_5 H3_5 111.4 . . ?
N4_5 C3_5 H3_5 111.4 . . ?
C5_5 N4_5 C3_5 121.9(7) . . ?
C5_5 N4_5 H4_5 119.1 . . ?
C3_5 N4_5 H4_5 119.1 . . ?
O6_5 C5_5 N4_5 123.0(6) . . ?
O6_5 C5_5 C8_5 120.2(5) . . ?
N4_5 C5_5 C8_5 116.7(6) . . ?
O6_5 C5_5 Eu3_8 36.3(3) . . ?
N4_5 C5_5 Eu3_8 158.1(5) . . ?
C8_5 C5_5 Eu3_8 84.8(4) . . ?
C5_5 O6_5 Eu3_8 125.9(4) . . ?
C12_5 N7_5 C8_5 118.6(5) . . ?
C12_5 N7_5 Eu3_8 122.8(4) . . ?
C8_5 N7_5 Eu3_8 118.3(4) . . ?
C9_5 C8_5 N7_5 123.5(6) . . ?
C9_5 C8_5 C5_5 125.9(6) . . ?
N7_5 C8_5 C5_5 110.6(6) . . ?
C8_5 C9_5 C10_5 117.5(7) . . ?
C8_5 C9_5 H9_5 121.3 . . ?
C10_5 C9_5 H9_5 121.3 . . ?
C11_5 C10_5 C9_5 120.0(8) . . ?
C11_5 C10_5 H10_5 120.0 . . ?
C9_5 C10_5 H10_5 120.0 . . ?
C12_5 C11_5 C10_5 117.7(7) . . ?
C12_5 C11_5 H11_5 121.1 . . ?
C10_5 C11_5 H11_5 121.1 . . ?
N7_5 C12_5 C11_5 121.9(7) . . ?
N7_5 C12_5 C17_5 114.5(6) . . ?
C11_5 C12_5 C17_5 123.0(6) . . ?
N14_5 N13_5 C17_5 107.2(5) . . ?
N14_5 N13_5 Eu3_8 132.0(4) . . ?
C17_5 N13_5 Eu3_8 120.7(3) . . ?
N15_5 N14_5 N13_5 106.3(5) . . ?
N14_5 N15_5 C16_5 113.4(5) . . ?
N14_5 N15_5 C18_5 118.9(5) . . ?
C16_5 N15_5 C18_5 127.4(6) . . ?
N15_5 C16_5 C17_5 101.4(6) . . ?
N15_5 C16_5 H16_5 129.3 . . ?
C17_5 C16_5 H16_5 129.3 . . ?
N13_5 C17_5 C16_5 111.2(5) . . ?
N13_5 C17_5 C12_5 118.5(6) . . ?
C16_5 C17_5 C12_5 128.9(6) . . ?
C23_5 C18_5 C19_5 120.4(6) . . ?
C23_5 C18_5 N15_5 119.0(6) . . ?
C19_5 C18_5 N15_5 119.2(6) . . ?
C18_5 C19_5 C20_5 116.2(7) . . ?
C18_5 C19_5 H19_5 121.9 . . ?
C20_5 C19_5 H19_5 121.9 . . ?
C21_5 C20_5 C19_5 123.9(7) . . ?
C21_5 C20_5 H20_5 118.1 . . ?
C19_5 C20_5 H20_5 118.1 . . ?
C22_5 C21_5 C20_5 115.4(6) . . ?
C22_5 C21_5 C24_5 122.2(6) . . ?
C20_5 C21_5 C24_5 122.4(6) . . ?
C21_5 C22_5 C23_5 123.4(7) . . ?
C21_5 C22_5 H22_5 118.3 . . ?
C23_5 C22_5 H22_5 118.3 . . ?
C18_5 C23_5 C22_5 119.5(7) . . ?
C18_5 C23_5 H23_5 120.3 . . ?
C22_5 C23_5 H23_5 120.3 . . ?
C25_5 C24_5 C29_5 118.1(6) . . ?
C25_5 C24_5 C21_5 119.8(6) . . ?
C29_5 C24_5 C21_5 122.0(6) . . ?
C24_5 C25_5 C26_5 121.1(6) . . ?
C24_5 C25_5 H25_5 119.4 . . ?
C26_5 C25_5 H25_5 119.4 . . ?
C27_5 C26_5 C25_5 117.2(6) . . ?
C27_5 C26_5 H26_5 121.4 . . ?
C25_5 C26_5 H26_5 121.4 . . ?
C26_5 C27_5 C28_5 121.4(6) . . ?
C26_5 C27_5 N32_5 117.2(5) . . ?
C28_5 C27_5 N32_5 121.0(5) . . ?
C27_5 C28_5 C29_5 119.6(7) . . ?
C27_5 C28_5 H28_5 120.2 . . ?
C29_5 C28_5 H28_5 120.2 . . ?
C24_5 C29_5 C28_5 122.0(7) . . ?
C24_5 C29_5 H29_5 119.0 . . ?
C28_5 C29_5 H29_5 119.0 . . ?
N31_5 N30_5 C34_5 109.9(4) . . ?
N31_5 N30_5 Eu2_8 131.5(3) . . ?
C34_5 N30_5 Eu2_8 118.4(3) . . ?
N30_5 N31_5 N32_5 106.5(4) . . ?
C33_5 N32_5 N31_5 112.4(4) . . ?
C33_5 N32_5 C27_5 127.8(5) . . ?
N31_5 N32_5 C27_5 119.8(4) . . ?
N32_5 C33_5 C34_5 103.8(5) . . ?
N32_5 C33_5 H33_5 128.1 . . ?
C34_5 C33_5 H33_5 128.1 . . ?
C33_5 C34_5 N30_5 107.5(4) . . ?
C33_5 C34_5 C36_5 132.5(5) . . ?
N30_5 C34_5 C36_5 120.0(4) . . ?
C40_5 N35_5 C36_5 118.2(4) . . ?
C40_5 N35_5 Eu2_8 119.1(3) . . ?
C36_5 N35_5 Eu2_8 122.7(3) . . ?
N35_5 C36_5 C37_5 122.9(5) . . ?
N35_5 C36_5 C34_5 115.0(4) . . ?
C37_5 C36_5 C34_5 122.2(5) . . ?
C36_5 C37_5 C38_5 117.2(6) . . ?
C36_5 C37_5 H37_5 121.4 . . ?
C38_5 C37_5 H37_5 121.4 . . ?
C39_5 C38_5 C37_5 121.8(7) . . ?
C39_5 C38_5 H38_5 119.1 . . ?
C37_5 C38_5 H38_5 119.1 . . ?
C38_5 C39_5 C40_5 116.1(6) . . ?
C38_5 C39_5 H39_5 122.0 . . ?
C40_5 C39_5 H39_5 122.0 . . ?
N35_5 C40_5 C39_5 123.5(5) . . ?
N35_5 C40_5 C41_5 112.0(5) . . ?
C39_5 C40_5 C41_5 124.4(5) . . ?
O42_5 C41_5 N43_5 122.3(5) . . ?
O42_5 C41_5 C40_5 119.2(5) . . ?
N43_5 C41_5 C40_5 118.5(5) . . ?
O42_5 C41_5 Eu2_8 36.0(3) . . ?
N43_5 C41_5 Eu2_8 158.2(4) . . ?
C40_5 C41_5 Eu2_8 83.2(3) . . ?
C41_5 O42_5 Eu2_8 126.3(3) . . ?
C41_5 N43_5 C44_5 119.3(6) . . ?
C41_5 N43_5 H43_5 120.3 . . ?
C44_5 N43_5 H43_5 120.3 . . ?
C45_5 C44_5 N43_5 106.5(9) . . ?
C45_5 C44_5 C46_5 102.5(11) . . ?
N43_5 C44_5 C46_5 109.2(10) . . ?
C45_5 C44_5 H44_5 112.6 . . ?
N43_5 C44_5 H44_5 112.7 . . ?
C46_5 C44_5 H44_5 112.7 . . ?
C44_5 C45_5 H45A_5 109.5 . . ?
C44_5 C45_5 H45B_5 109.5 . . ?
H45A_5 C45_5 H45B_5 109.5 . . ?
C44_5 C45_5 H45C_5 109.5 . . ?
H45A_5 C45_5 H45C_5 109.5 . . ?
H45B_5 C45_5 H45C_5 109.5 . . ?
C44_5 C46_5 H46A_5 109.5 . . ?
C44_5 C46_5 H46B_5 109.5 . . ?
H46A_5 C46_5 H46B_5 109.5 . . ?
C44_5 C46_5 H46C_5 109.5 . . ?
H46A_5 C46_5 H46C_5 109.5 . . ?
H46B_5 C46_5 H46C_5 109.5 . . ?
C3_6 C1_6 H1A_6 109.5 . . ?
C3_6 C1_6 H1AB_6 109.5 . . ?
H1A_6 C1_6 H1AB_6 109.5 . . ?
C3_6 C1_6 H1AC_6 109.5 . . ?
H1A_6 C1_6 H1AC_6 109.5 . . ?
H1AB_6 C1_6 H1AC_6 109.5 . . ?
C3_6 C2_6 H2A_6 109.5 . . ?
C3_6 C2_6 H2AB_6 109.5 . . ?
H2A_6 C2_6 H2AB_6 109.5 . . ?
C3_6 C2_6 H2AC_6 109.5 . . ?
H2A_6 C2_6 H2AC_6 109.5 . . ?
H2AB_6 C2_6 H2AC_6 109.5 . . ?
C1_6 C3_6 C2_6 99.7(10) . . ?
C1_6 C3_6 N4_6 112.1(9) . . ?
C2_6 C3_6 N4_6 103.6(8) . . ?
C1_6 C3_6 H3_6 113.4 . . ?
C2_6 C3_6 H3_6 113.4 . . ?
N4_6 C3_6 H3_6 113.4 . . ?
C5_6 N4_6 C3_6 122.1(7) . . ?
C5_6 N4_6 H4_6 119.0 . . ?
C3_6 N4_6 H4_6 119.0 . . ?
O6_6 C5_6 N4_6 122.1(6) . . ?
O6_6 C5_6 C8_6 121.3(5) . . ?
N4_6 C5_6 C8_6 116.6(6) . . ?
O6_6 C5_6 Eu4_8 36.0(3) . . ?
N4_6 C5_6 Eu4_8 158.0(5) . . ?
C8_6 C5_6 Eu4_8 85.2(3) . . ?
C5_6 O6_6 Eu4_8 126.2(4) . . ?
C12_6 N7_6 C8_6 119.4(5) . . ?
C12_6 N7_6 Eu4_8 122.2(3) . . ?
C8_6 N7_6 Eu4_8 118.1(3) . . ?
C9_6 C8_6 N7_6 121.6(5) . . ?
C9_6 C8_6 C5_6 128.0(5) . . ?
N7_6 C8_6 C5_6 110.4(5) . . ?
C8_6 C9_6 C10_6 120.0(5) . . ?
C8_6 C9_6 H9_6 120.0 . . ?
C10_6 C9_6 H9_6 120.0 . . ?
C11_6 C10_6 C9_6 118.3(6) . . ?
C11_6 C10_6 H10_6 120.9 . . ?
C9_6 C10_6 H10_6 120.9 . . ?
C10_6 C11_6 C12_6 119.6(6) . . ?
C10_6 C11_6 H11_6 120.2 . . ?
C12_6 C11_6 H11_6 120.2 . . ?
N7_6 C12_6 C11_6 121.2(5) . . ?
N7_6 C12_6 C17_6 115.5(5) . . ?
C11_6 C12_6 C17_6 123.3(5) . . ?
N14_6 N13_6 C17_6 109.7(4) . . ?
N14_6 N13_6 Eu4_8 129.6(4) . . ?
C17_6 N13_6 Eu4_8 120.6(3) . . ?
N15_6 N14_6 N13_6 106.0(4) . . ?
N14_6 N15_6 C16_6 112.3(4) . . ?
N14_6 N15_6 C18_6 119.3(5) . . ?
C16_6 N15_6 C18_6 128.1(5) . . ?
N15_6 C16_6 C17_6 103.9(5) . . ?
N15_6 C16_6 H16_6 128.0 . . ?
C17_6 C16_6 H16_6 128.0 . . ?
N13_6 C17_6 C16_6 107.9(5) . . ?
N13_6 C17_6 C12_6 118.7(5) . . ?
C16_6 C17_6 C12_6 133.1(6) . . ?
C23_6 C18_6 C19_6 120.6(5) . . ?
C23_6 C18_6 N15_6 120.8(6) . . ?
C19_6 C18_6 N15_6 118.4(6) . . ?
C18_6 C19_6 C20_6 117.4(7) . . ?
C18_6 C19_6 H19_6 121.3 . . ?
C20_6 C19_6 H19_6 121.3 . . ?
C21_6 C20_6 C19_6 123.9(7) . . ?
C21_6 C20_6 H20_6 118.0 . . ?
C19_6 C20_6 H20_6 118.0 . . ?
C20_6 C21_6 C22_6 117.0(6) . . ?
C20_6 C21_6 C24_6 122.4(6) . . ?
C22_6 C21_6 C24_6 120.4(6) . . ?
C21_6 C22_6 C23_6 120.5(7) . . ?
C21_6 C22_6 H22_6 119.7 . . ?
C23_6 C22_6 H22_6 119.7 . . ?
C18_6 C23_6 C22_6 120.0(6) . . ?
C18_6 C23_6 H23_6 120.0 . . ?
C22_6 C23_6 H23_6 120.0 . . ?
C25_6 C24_6 C29_6 117.5(5) . . ?
C25_6 C24_6 C21_6 120.7(6) . . ?
C29_6 C24_6 C21_6 121.8(6) . . ?
C24_6 C25_6 C26_6 121.6(7) . . ?
C24_6 C25_6 H25_6 119.2 . . ?
C26_6 C25_6 H25_6 119.2 . . ?
C27_6 C26_6 C25_6 118.9(6) . . ?
C27_6 C26_6 H26_6 120.5 . . ?
C25_6 C26_6 H26_6 120.5 . . ?
C26_6 C27_6 C28_6 121.1(5) . . ?
C26_6 C27_6 N32_6 118.8(6) . . ?
C28_6 C27_6 N32_6 120.0(6) . . ?
C27_6 C28_6 C29_6 117.4(6) . . ?
C27_6 C28_6 H28_6 121.3 . . ?
C29_6 C28_6 H28_6 121.3 . . ?
C24_6 C29_6 C28_6 122.8(6) . . ?
C24_6 C29_6 H29_6 118.6 . . ?
C28_6 C29_6 H29_6 118.6 . . ?
N31_6 N30_6 C34_6 109.9(4) . . ?
N31_6 N30_6 Eu2_8 129.5(4) . . ?
C34_6 N30_6 Eu2_8 120.0(3) . . ?
N30_6 N31_6 N32_6 106.9(4) . . ?
N31_6 N32_6 C33_6 112.8(4) . . ?
N31_6 N32_6 C27_6 118.9(5) . . ?
C33_6 N32_6 C27_6 128.3(5) . . ?
N32_6 C33_6 C34_6 102.6(5) . . ?
N32_6 C33_6 H33_6 128.7 . . ?
C34_6 C33_6 H33_6 128.7 . . ?
N30_6 C34_6 C33_6 107.8(4) . . ?
N30_6 C34_6 C36_6 119.1(5) . . ?
C33_6 C34_6 C36_6 133.1(6) . . ?
C36_6 N35_6 C40_6 119.0(5) . . ?
C36_6 N35_6 Eu2_8 123.5(3) . . ?
C40_6 N35_6 Eu2_8 117.5(3) . . ?
N35_6 C36_6 C37_6 123.5(5) . . ?
N35_6 C36_6 C34_6 114.1(5) . . ?
C37_6 C36_6 C34_6 122.3(5) . . ?
C38_6 C37_6 C36_6 115.9(6) . . ?
C38_6 C37_6 H37_6 122.0 . . ?
C36_6 C37_6 H37_6 122.0 . . ?
C37_6 C38_6 C39_6 121.5(7) . . ?
C37_6 C38_6 H38_6 119.3 . . ?
C39_6 C38_6 H38_6 119.3 . . ?
C40_6 C39_6 C38_6 118.9(6) . . ?
C40_6 C39_6 H39_6 120.5 . . ?
C38_6 C39_6 H39_6 120.5 . . ?
N35_6 C40_6 C39_6 120.8(5) . . ?
N35_6 C40_6 C41_6 112.7(5) . . ?
C39_6 C40_6 C41_6 126.5(5) . . ?
O42_6 C41_6 N43_6 122.9(6) . . ?
O42_6 C41_6 C40_6 119.7(5) . . ?
N43_6 C41_6 C40_6 117.4(6) . . ?
O42_6 C41_6 Eu2_8 36.2(2) . . ?
N43_6 C41_6 Eu2_8 159.0(5) . . ?
C40_6 C41_6 Eu2_8 83.6(3) . . ?
C41_6 O42_6 Eu2_8 126.0(4) . . ?
C41_6 N43_6 C44_6 118.2(6) . . ?
C41_6 N43_6 H43_6 120.9 . . ?
C44_6 N43_6 H43_6 120.9 . . ?
C45_6 C44_6 N43_6 109.6(8) . . ?
C45_6 C44_6 C46_6 102.0(10) . . ?
N43_6 C44_6 C46_6 108.1(9) . . ?
C45_6 C44_6 H44_6 112.2 . . ?
N43_6 C44_6 H44_6 112.2 . . ?
C46_6 C44_6 H44_6 112.2 . . ?
C44_6 C45_6 H45A_6 109.5 . . ?
C44_6 C45_6 H45B_6 109.5 . . ?
H45A_6 C45_6 H45B_6 109.5 . . ?
C44_6 C45_6 H45C_6 109.5 . . ?
H45A_6 C45_6 H45C_6 109.5 . . ?
H45B_6 C45_6 H45C_6 109.5 . . ?
C44_6 C46_6 H46A_6 109.5 . . ?
C44_6 C46_6 H46B_6 109.5 . . ?
H46A_6 C46_6 H46B_6 109.5 . . ?
C44_6 C46_6 H46C_6 109.5 . . ?
H46A_6 C46_6 H46C_6 109.5 . . ?
H46B_6 C46_6 H46C_6 109.5 . . ?
F4_7 C1_7 F2_7 104.5(10) . . ?
F4_7 C1_7 F3_7 108.8(10) . . ?
F2_7 C1_7 F3_7 107.1(10) . . ?
F4_7 C1_7 S5_7 111.8(8) . . ?
F2_7 C1_7 S5_7 115.6(8) . . ?
F3_7 C1_7 S5_7 108.8(8) . . ?
O6_7 S5_7 O7_7 116.5(5) . . ?
O6_7 S5_7 O8_7 109.8(5) . . ?
O7_7 S5_7 O8_7 113.5(5) . . ?
O6_7 S5_7 C1_7 107.5(5) . . ?
O7_7 S5_7 C1_7 103.4(5) . . ?
O8_7 S5_7 C1_7 104.9(5) . . ?
O6_3 Eu1_8 O6_4 78.73(19) . . ?
O6_3 Eu1_8 O42_2 79.21(19) . . ?
O6_4 Eu1_8 O42_2 78.94(19) . . ?
O6_3 Eu1_8 N30_2 147.38(19) . . ?
O6_4 Eu1_8 N30_2 86.33(18) . . ?
O42_2 Eu1_8 N30_2 126.3(2) . . ?
O6_3 Eu1_8 N35_2 139.35(17) . . ?
O6_4 Eu1_8 N35_2 79.11(19) . . ?
O42_2 Eu1_8 N35_2 63.33(18) . . ?
N30_2 Eu1_8 N35_2 63.25(17) . . ?
O6_3 Eu1_8 N13_4 89.68(19) . . ?
O6_4 Eu1_8 N13_4 126.55(19) . . ?
O42_2 Eu1_8 N13_4 149.8(2) . . ?
N30_2 Eu1_8 N13_4 76.2(2) . . ?
N35_2 Eu1_8 N13_4 130.74(18) . . ?
O6_3 Eu1_8 N13_3 126.09(19) . . ?
O6_4 Eu1_8 N13_3 150.0(2) . . ?
O42_2 Eu1_8 N13_3 88.88(19) . . ?
N30_2 Eu1_8 N13_3 78.93(19) . . ?
N35_2 Eu1_8 N13_3 70.9(2) . . ?
N13_4 Eu1_8 N13_3 75.1(2) . . ?
O6_3 Eu1_8 N7_3 64.32(18) . . ?
O6_4 Eu1_8 N7_3 137.24(17) . . ?
O42_2 Eu1_8 N7_3 73.9(2) . . ?
N30_2 Eu1_8 N7_3 136.42(18) . . ?
N35_2 Eu1_8 N7_3 115.34(19) . . ?
N13_4 Eu1_8 N7_3 76.0(2) . . ?
N13_3 Eu1_8 N7_3 61.86(18) . . ?
O6_3 Eu1_8 N7_4 73.44(19) . . ?
O6_4 Eu1_8 N7_4 63.55(16) . . ?
O42_2 Eu1_8 N7_4 136.84(16) . . ?
N30_2 Eu1_8 N7_4 73.95(19) . . ?
N35_2 Eu1_8 N7_4 124.22(18) . . ?
N13_4 Eu1_8 N7_4 63.12(17) . . ?
N13_3 Eu1_8 N7_4 134.26(17) . . ?
N7_3 Eu1_8 N7_4 120.28(19) . . ?
O6_3 Eu1_8 C5_3 18.12(17) . . ?
O6_4 Eu1_8 C5_3 94.9(2) . . ?
O42_2 Eu1_8 C5_3 74.1(2) . . ?
N30_2 Eu1_8 C5_3 159.2(2) . . ?
N35_2 Eu1_8 C5_3 137.4(2) . . ?
N13_4 Eu1_8 C5_3 86.6(2) . . ?
N13_3 Eu1_8 C5_3 108.2(2) . . ?
N7_3 Eu1_8 C5_3 46.30(18) . . ?
N7_4 Eu1_8 C5_3 87.9(2) . . ?
O6_3 Eu1_8 C5_4 68.8(2) . . ?
O6_4 Eu1_8 C5_4 19.36(17) . . ?
O42_2 Eu1_8 C5_4 93.49(18) . . ?
N30_2 Eu1_8 C5_4 87.8(2) . . ?
N35_2 Eu1_8 C5_4 97.0(2) . . ?
N13_4 Eu1_8 C5_4 108.59(19) . . ?
N13_3 Eu1_8 C5_4 165.1(2) . . ?
N7_3 Eu1_8 C5_4 132.9(2) . . ?
N7_4 Eu1_8 C5_4 45.65(15) . . ?
C5_3 Eu1_8 C5_4 86.7(2) . . ?
O6_3 Eu1_8 C41_2 96.39(19) . . ?
O6_4 Eu1_8 C41_2 77.3(2) . . ?
O42_2 Eu1_8 C41_2 17.91(18) . . ?
N30_2 Eu1_8 C41_2 108.5(2) . . ?
N35_2 Eu1_8 C41_2 45.42(18) . . ?
N13_4 Eu1_8 C41_2 156.2(2) . . ?
N13_3 Eu1_8 C41_2 82.8(2) . . ?
N7_3 Eu1_8 C41_2 85.8(2) . . ?
N7_4 Eu1_8 C41_2 140.7(2) . . ?
C5_3 Eu1_8 C41_2 92.0(2) . . ?
C5_4 Eu1_8 C41_2 95.1(2) . . ?
O42_6 Eu2_8 O6_2 81.74(15) . . ?
O42_6 Eu2_8 O42_5 79.10(14) . . ?
O6_2 Eu2_8 O42_5 82.58(16) . . ?
O42_6 Eu2_8 N13_2 87.35(14) . . ?
O6_2 Eu2_8 N13_2 126.47(15) . . ?
O42_5 Eu2_8 N13_2 145.93(16) . . ?
O42_6 Eu2_8 N30_6 126.71(15) . . ?
O6_2 Eu2_8 N30_6 147.84(15) . . ?
O42_5 Eu2_8 N30_6 88.27(16) . . ?
N13_2 Eu2_8 N30_6 75.01(15) . . ?
O42_6 Eu2_8 N35_6 63.82(14) . . ?
O6_2 Eu2_8 N35_6 141.34(14) . . ?
O42_5 Eu2_8 N35_6 74.47(15) . . ?
N13_2 Eu2_8 N35_6 71.49(15) . . ?
N30_6 Eu2_8 N35_6 62.90(14) . . ?
O42_6 Eu2_8 N35_5 137.63(13) . . ?
O6_2 Eu2_8 N35_5 75.05(16) . . ?
O42_5 Eu2_8 N35_5 63.28(13) . . ?
N13_2 Eu2_8 N35_5 134.86(14) . . ?
N30_6 Eu2_8 N35_5 73.30(16) . . ?
N35_6 Eu2_8 N35_5 118.84(15) . . ?
O42_6 Eu2_8 N30_5 148.44(15) . . ?
O6_2 Eu2_8 N30_5 84.59(16) . . ?
O42_5 Eu2_8 N30_5 127.07(13) . . ?
N13_2 Eu2_8 N30_5 78.19(14) . . ?
N30_6 Eu2_8 N30_5 76.54(16) . . ?
N35_6 Eu2_8 N30_5 134.04(14) . . ?
N35_5 Eu2_8 N30_5 63.79(12) . . ?
O42_6 Eu2_8 N7_2 75.97(15) . . ?
O6_2 Eu2_8 N7_2 63.96(14) . . ?
O42_5 Eu2_8 N7_2 140.48(15) . . ?
N13_2 Eu2_8 N7_2 62.55(14) . . ?
N30_6 Eu2_8 N7_2 131.25(15) . . ?
N35_6 Eu2_8 N7_2 119.13(14) . . ?
N35_5 Eu2_8 N7_2 121.71(15) . . ?
N30_5 Eu2_8 N7_2 72.47(15) . . ?
O42_6 Eu2_8 C41_6 17.76(14) . . ?
O6_2 Eu2_8 C41_6 98.07(15) . . ?
O42_5 Eu2_8 C41_6 74.39(15) . . ?
N13_2 Eu2_8 C41_6 83.20(15) . . ?
N30_6 Eu2_8 C41_6 109.05(15) . . ?
N35_6 Eu2_8 C41_6 46.16(14) . . ?
N35_5 Eu2_8 C41_6 137.61(14) . . ?
N30_5 Eu2_8 C41_6 158.47(15) . . ?
N7_2 Eu2_8 C41_6 89.41(16) . . ?
O42_6 Eu2_8 C5_2 77.27(18) . . ?
O6_2 Eu2_8 C5_2 17.95(14) . . ?
O42_5 Eu2_8 C5_2 98.74(17) . . ?
N13_2 Eu2_8 C5_2 108.62(16) . . ?
N30_6 Eu2_8 C5_2 156.00(17) . . ?
N35_6 Eu2_8 C5_2 141.09(17) . . ?
N35_5 Eu2_8 C5_2 89.32(18) . . ?
N30_5 Eu2_8 C5_2 80.99(18) . . ?
N7_2 Eu2_8 C5_2 46.07(15) . . ?
C41_6 Eu2_8 C5_2 94.95(18) . . ?
O42_6 Eu2_8 C41_5 95.59(14) . . ?
O6_2 Eu2_8 C41_5 78.35(19) . . ?
O42_5 Eu2_8 C41_5 17.77(13) . . ?
N13_2 Eu2_8 C41_5 155.1(2) . . ?
N30_6 Eu2_8 C41_5 83.59(19) . . ?
N35_6 Eu2_8 C41_5 87.62(17) . . ?
N35_5 Eu2_8 C41_5 45.53(13) . . ?
N30_5 Eu2_8 C41_5 109.32(13) . . ?
N7_2 Eu2_8 C41_5 142.09(19) . . ?
C41_6 Eu2_8 C41_5 92.10(15) . . ?
C5_2 Eu2_8 C41_5 96.1(2) . . ?
O6_1 Eu3_8 O42_4 79.17(17) . . ?
O6_1 Eu3_8 O6_5 81.91(18) . . ?
O42_4 Eu3_8 O6_5 79.96(16) . . ?
O6_1 Eu3_8 N13_1 125.56(16) . . ?
O42_4 Eu3_8 N13_1 89.29(15) . . ?
O6_5 Eu3_8 N13_1 148.20(16) . . ?
O6_1 Eu3_8 N7_1 63.86(16) . . ?
O42_4 Eu3_8 N7_1 72.56(17) . . ?
O6_5 Eu3_8 N7_1 139.13(16) . . ?
N13_1 Eu3_8 N7_1 61.91(13) . . ?
O6_1 Eu3_8 N30_4 148.93(18) . . ?
O42_4 Eu3_8 N30_4 126.99(17) . . ?
O6_5 Eu3_8 N30_4 86.48(17) . . ?
N13_1 Eu3_8 N30_4 76.26(15) . . ?
N7_1 Eu3_8 N30_4 134.29(15) . . ?
O6_1 Eu3_8 N13_5 87.19(19) . . ?
O42_4 Eu3_8 N13_5 148.67(18) . . ?
O6_5 Eu3_8 N13_5 126.12(15) . . ?
N13_1 Eu3_8 N13_5 75.89(16) . . ?
N7_1 Eu3_8 N13_5 76.11(18) . . ?
N30_4 Eu3_8 N13_5 76.6(2) . . ?
O6_1 Eu3_8 N7_5 75.5(2) . . ?
O42_4 Eu3_8 N7_5 137.55(16) . . ?
O6_5 Eu3_8 N7_5 63.29(15) . . ?
N13_1 Eu3_8 N7_5 133.17(17) . . ?
N7_1 Eu3_8 N7_5 122.8(2) . . ?
N30_4 Eu3_8 N7_5 73.6(2) . . ?
N13_5 Eu3_8 N7_5 62.88(15) . . ?
O6_1 Eu3_8 N35_4 139.05(16) . . ?
O42_4 Eu3_8 N35_4 63.76(16) . . ?
O6_5 Eu3_8 N35_4 75.35(15) . . ?
N13_1 Eu3_8 N35_4 73.06(14) . . ?
N7_1 Eu3_8 N35_4 116.18(16) . . ?
N30_4 Eu3_8 N35_4 63.24(17) . . ?
N13_5 Eu3_8 N35_4 133.67(18) . . ?
N7_5 Eu3_8 N35_4 120.9(2) . . ?
O6_1 Eu3_8 C5_1 18.76(17) . . ?
O42_4 Eu3_8 C5_1 69.7(2) . . ?
O6_5 Eu3_8 C5_1 96.16(19) . . ?
N13_1 Eu3_8 C5_1 108.09(16) . . ?
N7_1 Eu3_8 C5_1 46.22(16) . . ?
N30_4 Eu3_8 C5_1 163.2(2) . . ?
N13_5 Eu3_8 C5_1 88.6(2) . . ?
N7_5 Eu3_8 C5_1 92.8(3) . . ?
N35_4 Eu3_8 C5_1 133.5(2) . . ?
O6_1 Eu3_8 C41_4 96.24(17) . . ?
O42_4 Eu3_8 C41_4 18.12(15) . . ?
O6_5 Eu3_8 C41_4 76.29(16) . . ?
N13_1 Eu3_8 C41_4 84.22(16) . . ?
N7_1 Eu3_8 C41_4 85.50(18) . . ?
N30_4 Eu3_8 C41_4 108.88(18) . . ?
N13_5 Eu3_8 C41_4 157.57(17) . . ?
N7_5 Eu3_8 C41_4 139.42(16) . . ?
N35_4 Eu3_8 C41_4 45.65(16) . . ?
C5_1 Eu3_8 C41_4 87.8(2) . . ?
O6_1 Eu3_8 C5_5 76.7(2) . . ?
O42_4 Eu3_8 C5_5 95.69(17) . . ?
O6_5 Eu3_8 C5_5 17.76(14) . . ?
N13_1 Eu3_8 C5_5 157.7(2) . . ?
N7_1 Eu3_8 C5_5 140.2(2) . . ?
N30_4 Eu3_8 C5_5 83.5(2) . . ?
N13_5 Eu3_8 C5_5 108.54(16) . . ?
N7_5 Eu3_8 C5_5 45.66(15) . . ?
N35_4 Eu3_8 C5_5 89.65(18) . . ?
C5_1 Eu3_8 C5_5 94.0(2) . . ?
C41_4 Eu3_8 C5_5 93.79(17) . . ?
O6_6 Eu4_8 O42_1 82.66(15) . . ?
O6_6 Eu4_8 O42_3 80.19(15) . . ?
O42_1 Eu4_8 O42_3 82.77(18) . . ?
O6_6 Eu4_8 N30_1 87.04(14) . . ?
O42_1 Eu4_8 N30_1 126.32(15) . . ?
O42_3 Eu4_8 N30_1 146.51(16) . . ?
O6_6 Eu4_8 N13_6 126.11(15) . . ?
O42_1 Eu4_8 N13_6 146.83(16) . . ?
O42_3 Eu4_8 N13_6 86.29(17) . . ?
N30_1 Eu4_8 N13_6 76.48(15) . . ?
O6_6 Eu4_8 N30_3 148.39(17) . . ?
O42_1 Eu4_8 N30_3 84.66(17) . . ?
O42_3 Eu4_8 N30_3 126.65(16) . . ?
N30_1 Eu4_8 N30_3 77.45(16) . . ?
N13_6 Eu4_8 N30_3 77.03(17) . . ?
O6_6 Eu4_8 N35_1 76.18(14) . . ?
O42_1 Eu4_8 N35_1 64.11(15) . . ?
O42_3 Eu4_8 N35_1 141.17(15) . . ?
N30_1 Eu4_8 N35_1 62.26(12) . . ?
N13_6 Eu4_8 N35_1 132.53(14) . . ?
N30_3 Eu4_8 N35_1 72.23(16) . . ?
O6_6 Eu4_8 N7_6 63.64(13) . . ?
O42_1 Eu4_8 N7_6 140.67(15) . . ?
O42_3 Eu4_8 N7_6 72.49(16) . . ?
N30_1 Eu4_8 N7_6 74.09(14) . . ?
N13_6 Eu4_8 N7_6 62.53(14) . . ?
N30_3 Eu4_8 N7_6 134.66(15) . . ?
N35_1 Eu4_8 N7_6 121.21(13) . . ?
O6_6 Eu4_8 N35_3 138.90(15) . . ?
O42_1 Eu4_8 N35_3 75.05(18) . . ?
O42_3 Eu4_8 N35_3 63.27(15) . . ?
N30_1 Eu4_8 N35_3 133.91(15) . . ?
N13_6 Eu4_8 N35_3 72.06(18) . . ?
N30_3 Eu4_8 N35_3 63.39(16) . . ?
N35_1 Eu4_8 N35_3 121.30(16) . . ?
N7_6 Eu4_8 N35_3 117.22(17) . . ?
O6_6 Eu4_8 C5_6 17.82(14) . . ?
O42_1 Eu4_8 C5_6 98.95(16) . . ?
O42_3 Eu4_8 C5_6 75.22(17) . . ?
N30_1 Eu4_8 C5_6 83.19(17) . . ?
N13_6 Eu4_8 C5_6 108.37(15) . . ?
N30_3 Eu4_8 C5_6 158.11(18) . . ?
N35_1 Eu4_8 C5_6 89.83(16) . . ?
N7_6 Eu4_8 C5_6 45.85(14) . . ?
N35_3 Eu4_8 C5_6 138.45(18) . . ?
O6_6 Eu4_8 C41_1 78.9(2) . . ?
O42_1 Eu4_8 C41_1 18.40(15) . . ?
O42_3 Eu4_8 C41_1 99.81(18) . . ?
N30_1 Eu4_8 C41_1 107.96(15) . . ?
N13_6 Eu4_8 C41_1 155.0(2) . . ?
N30_3 Eu4_8 C41_1 80.0(2) . . ?
N35_1 Eu4_8 C41_1 45.71(15) . . ?
N7_6 Eu4_8 C41_1 142.43(19) . . ?
N35_3 Eu4_8 C41_1 89.0(2) . . ?
C5_6 Eu4_8 C41_1 96.6(2) . . ?
O6_6 Eu4_8 C41_3 97.66(16) . . ?
O42_1 Eu4_8 C41_3 80.2(2) . . ?
O42_3 Eu4_8 C41_3 18.12(14) . . ?
N30_1 Eu4_8 C41_3 153.44(19) . . ?
N13_6 Eu4_8 C41_3 79.7(2) . . ?
N30_3 Eu4_8 C41_3 108.55(17) . . ?
N35_1 Eu4_8 C41_3 144.25(19) . . ?
N7_6 Eu4_8 C41_3 84.59(18) . . ?
N35_3 Eu4_8 C41_3 45.20(16) . . ?
C5_6 Eu4_8 C41_3 93.33(18) . . ?
C41_1 Eu4_8 C41_3 98.6(2) . . ?
C3_2 C1_2 H1A_2 109.5 . . ?
C3_2 C1_2 H1AB_2 109.5 . . ?
H1A_2 C1_2 H1AB_2 109.5 . . ?
C3_2 C1_2 H1AC_2 109.4 . . ?
H1A_2 C1_2 H1AC_2 109.5 . . ?
H1AB_2 C1_2 H1AC_2 109.5 . . ?
C3_2 C2_2 H2A_2 109.5 . . ?
C3_2 C2_2 H2AB_2 109.5 . . ?
H2A_2 C2_2 H2AB_2 109.5 . . ?
C3_2 C2_2 H2AC_2 109.5 . . ?
H2A_2 C2_2 H2AC_2 109.5 . . ?
H2AB_2 C2_2 H2AC_2 109.5 . . ?
C1_2 C3_2 N4_2 111.0(9) . . ?
C1_2 C3_2 C2_2 105.5(11) . . ?
N4_2 C3_2 C2_2 109.7(9) . . ?
C1_2 C3_2 H3_2 110.2 . . ?
N4_2 C3_2 H3_2 110.2 . . ?
C2_2 C3_2 H3_2 110.2 . . ?
C5_2 N4_2 C3_2 119.1(7) . . ?
C5_2 N4_2 H4_2 120.5 . . ?
C3_2 N4_2 H4_2 120.5 . . ?
O6_2 C5_2 N4_2 124.7(6) . . ?
O6_2 C5_2 C8_2 120.2(6) . . ?
N4_2 C5_2 C8_2 115.1(7) . . ?
O6_2 C5_2 Eu2_8 36.4(3) . . ?
N4_2 C5_2 Eu2_8 160.4(5) . . ?
C8_2 C5_2 Eu2_8 84.0(4) . . ?
C5_2 O6_2 Eu2_8 125.6(4) . . ?
C12_2 N7_2 C8_2 119.9(5) . . ?
C12_2 N7_2 Eu2_8 122.0(4) . . ?
C8_2 N7_2 Eu2_8 118.0(4) . . ?
C9_2 C8_2 N7_2 121.5(6) . . ?
C9_2 C8_2 C5_2 126.6(6) . . ?
N7_2 C8_2 C5_2 111.9(6) . . ?
C8_2 C9_2 C10_2 118.2(7) . . ?
C8_2 C9_2 H9_2 120.9 . . ?
C10_2 C9_2 H9_2 120.9 . . ?
C11_2 C10_2 C9_2 120.8(7) . . ?
C11_2 C10_2 H10_2 119.6 . . ?
C9_2 C10_2 H10_2 119.6 . . ?
C12_2 C11_2 C10_2 117.7(7) . . ?
C12_2 C11_2 H11_2 121.2 . . ?
C10_2 C11_2 H11_2 121.2 . . ?
N7_2 C12_2 C11_2 122.0(5) . . ?
N7_2 C12_2 C17_2 115.2(5) . . ?
C11_2 C12_2 C17_2 122.8(5) . . ?
C17_2 N13_2 N14_2 109.9(4) . . ?
C17_2 N13_2 Eu2_8 120.4(3) . . ?
N14_2 N13_2 Eu2_8 129.7(3) . . ?
N13_2 N14_2 N15_2 105.3(4) . . ?
C16_2 N15_2 N14_2 111.4(4) . . ?
C16_2 N15_2 C18_2 129.1(5) . . ?
N14_2 N15_2 C18_2 119.5(5) . . ?
N15_2 C16_2 C17_2 106.1(5) . . ?
N15_2 C16_2 H16_2 127.0 . . ?
C17_2 C16_2 H16_2 127.0 . . ?
N13_2 C17_2 C16_2 107.4(5) . . ?
N13_2 C17_2 C12_2 119.7(5) . . ?
C16_2 C17_2 C12_2 132.9(6) . . ?
C23_2 C18_2 C19_2 119.4(6) . . ?
C23_2 C18_2 N15_2 119.2(6) . . ?
C19_2 C18_2 N15_2 121.2(6) . . ?
C18_2 C19_2 C20_2 120.2(6) . . ?
C18_2 C19_2 H19_2 119.9 . . ?
C20_2 C19_2 H19_2 119.9 . . ?
C21_2 C20_2 C19_2 121.9(7) . . ?
C21_2 C20_2 H20_2 119.0 . . ?
C19_2 C20_2 H20_2 119.0 . . ?
C20_2 C21_2 C22_2 117.4(6) . . ?
C20_2 C21_2 C24_2 123.7(7) . . ?
C22_2 C21_2 C24_2 118.9(7) . . ?
C23_2 C22_2 C21_2 121.2(7) . . ?
C23_2 C22_2 H22_2 119.4 . . ?
C21_2 C22_2 H22_2 119.4 . . ?
C18_2 C23_2 C22_2 119.1(7) . . ?
C18_2 C23_2 H23_2 120.4 . . ?
C22_2 C23_2 H23_2 120.4 . . ?
C29_2 C24_2 C25_2 116.7(7) . . ?
C29_2 C24_2 C21_2 122.6(7) . . ?
C25_2 C24_2 C21_2 120.7(7) . . ?
C24_2 C25_2 C26_2 121.9(8) . . ?
C24_2 C25_2 H25_2 119.1 . . ?
C26_2 C25_2 H25_2 119.1 . . ?
C27_2 C26_2 C25_2 118.9(8) . . ?
C27_2 C26_2 H26_2 120.6 . . ?
C25_2 C26_2 H26_2 120.6 . . ?
C26_2 C27_2 C28_2 119.9(7) . . ?
C26_2 C27_2 N32_2 119.4(7) . . ?
C28_2 C27_2 N32_2 120.5(7) . . ?
C27_2 C28_2 C29_2 121.7(8) . . ?
C27_2 C28_2 H28_2 119.1 . . ?
C29_2 C28_2 H28_2 119.1 . . ?
C28_2 C29_2 C24_2 120.7(8) . . ?
C28_2 C29_2 H29_2 119.6 . . ?
C24_2 C29_2 H29_2 119.6 . . ?
N31_2 N30_2 C34_2 110.3(5) . . ?
N31_2 N30_2 Eu1_8 129.8(5) . . ?
C34_2 N30_2 Eu1_8 119.6(4) . . ?
N30_2 N31_2 N32_2 106.3(5) . . ?
N31_2 N32_2 C33_2 112.4(5) . . ?
N31_2 N32_2 C27_2 119.4(6) . . ?
C33_2 N32_2 C27_2 128.0(6) . . ?
N32_2 C33_2 C34_2 103.2(6) . . ?
N32_2 C33_2 H33_2 128.4 . . ?
C34_2 C33_2 H33_2 128.4 . . ?
N30_2 C34_2 C33_2 107.7(6) . . ?
N30_2 C34_2 C36_2 119.5(6) . . ?
C33_2 C34_2 C36_2 132.4(7) . . ?
C40_2 N35_2 C36_2 117.5(6) . . ?
C40_2 N35_2 Eu1_8 118.7(5) . . ?
C36_2 N35_2 Eu1_8 123.2(4) . . ?
N35_2 C36_2 C37_2 124.6(6) . . ?
N35_2 C36_2 C34_2 113.4(6) . . ?
C37_2 C36_2 C34_2 121.9(7) . . ?
C36_2 C37_2 C38_2 115.7(8) . . ?
C36_2 C37_2 H37_2 122.2 . . ?
C38_2 C37_2 H37_2 122.2 . . ?
C39_2 C38_2 C37_2 118.8(8) . . ?
C39_2 C38_2 H38_2 120.6 . . ?
C37_2 C38_2 H38_2 120.6 . . ?
C40_2 C39_2 C38_2 120.1(8) . . ?
C40_2 C39_2 H39_2 119.9 . . ?
C38_2 C39_2 H39_2 119.9 . . ?
N35_2 C40_2 C39_2 123.1(7) . . ?
N35_2 C40_2 C41_2 112.2(7) . . ?
C39_2 C40_2 C41_2 124.7(7) . . ?
O42_2 C41_2 N43_2 119.3(8) . . ?
O42_2 C41_2 C40_2 119.5(6) . . ?
N43_2 C41_2 C40_2 121.1(8) . . ?
O42_2 C41_2 Eu1_8 36.8(3) . . ?
N43_2 C41_2 Eu1_8 154.7(6) . . ?
C40_2 C41_2 Eu1_8 82.9(4) . . ?
C41_2 O42_2 Eu1_8 125.3(5) . . ?
C41_2 N43_2 C44_2 122.0(9) . . ?
C41_2 N43_2 H43_2 119.0 . . ?
C44_2 N43_2 H43_2 119.0 . . ?
C45_2 C44_2 N43_2 101.8(9) . . ?
C45_2 C44_2 C46_2 102.5(9) . . ?
N43_2 C44_2 C46_2 110.7(12) . . ?
C45_2 C44_2 H44_2 113.6 . . ?
N43_2 C44_2 H44_2 113.6 . . ?
C46_2 C44_2 H44_2 113.6 . . ?
C44_2 C45_2 H45A_2 109.5 . . ?
C44_2 C45_2 H45B_2 109.5 . . ?
H45A_2 C45_2 H45B_2 109.5 . . ?
C44_2 C45_2 H45C_2 109.5 . . ?
H45A_2 C45_2 H45C_2 109.5 . . ?
H45B_2 C45_2 H45C_2 109.5 . . ?
C44_2 C46_2 H46A_2 109.5 . . ?
C44_2 C46_2 H46B_2 109.5 . . ?
H46A_2 C46_2 H46B_2 109.5 . . ?
C44_2 C46_2 H46C_2 109.5 . . ?
H46A_2 C46_2 H46C_2 109.5 . . ?
H46B_2 C46_2 H46C_2 109.5 . . ?

loop_
_geom_bond_atom_site_label_1
_geom_bond_atom_site_label_2
_geom_bond_distance
_geom_bond_site_symmetry_2
_geom_bond_publ_flag
C1_1 C3_1 1.456(9) . ?
C1_1 H1A_1 0.9600 . ?
C1_1 H1AB_1 0.9600 . ?
C1_1 H1AC_1 0.9600 . ?
C2_1 C3_1 1.487(10) . ?
C2_1 H2A_1 0.9600 . ?
C2_1 H2AB_1 0.9600 . ?
C2_1 H2AC_1 0.9600 . ?
C3_1 N4_1 1.470(10) . ?
C3_1 H3_1 0.9800 . ?
N4_1 C5_1 1.321(8) . ?
N4_1 H4_1 0.8600 . ?
C5_1 O6_1 1.229(8) . ?
C5_1 C8_1 1.455(8) . ?
C5_1 Eu3_8 3.206(8) . ?
O6_1 Eu3_8 2.367(5) . ?
N7_1 C8_1 1.3900 . ?
N7_1 C12_1 1.3900 . ?
N7_1 Eu3_8 2.548(4) . ?
C8_1 C9_1 1.3900 . ?
C9_1 C10_1 1.3900 . ?
C9_1 H9_1 0.9300 . ?
C10_1 C11_1 1.3900 . ?
C10_1 H10_1 0.9300 . ?
C11_1 C12_1 1.3900 . ?
C11_1 H11_1 0.9300 . ?
C12_1 C17_1 1.354(5) . ?
N13_1 N14_1 1.4200 . ?
N13_1 C17_1 1.4200 . ?
N13_1 Eu3_8 2.470(3) . ?
N14_1 N15_1 1.4200 . ?
N15_1 C18_1 1.322(4) . ?
N15_1 C16_1 1.4200 . ?
C16_1 C17_1 1.4200 . ?
C16_1 H16_1 0.9300 . ?
C18_1 C19_1 1.3900 . ?
C18_1 C23_1 1.3900 . ?
C19_1 C20_1 1.3900 . ?
C19_1 H19_1 0.9300 . ?
C20_1 C21_1 1.3900 . ?
C20_1 H20_1 0.9300 . ?
C21_1 C22_1 1.3900 . ?
C21_1 C24_1 1.485(4) . ?
C22_1 C23_1 1.3900 . ?
C22_1 H22_1 0.9300 . ?
C23_1 H23_1 0.9300 . ?
C24_1 C25_1 1.3900 . ?
C24_1 C29_1 1.3900 . ?
C25_1 C26_1 1.3900 . ?
C25_1 H25_1 0.9300 . ?
C26_1 C27_1 1.3900 . ?
C26_1 H26_1 0.9300 . ?
C27_1 N32_1 1.318(4) . ?
C27_1 C28_1 1.3900 . ?
C28_1 C29_1 1.3900 . ?
C28_1 H28_1 0.9300 . ?
C29_1 H29_1 0.9300 . ?
N30_1 N31_1 1.4200 . ?
N30_1 C34_1 1.4200 . ?
N30_1 Eu4_8 2.463(3) . ?
N31_1 N32_1 1.4200 . ?
N32_1 C33_1 1.4200 . ?
C33_1 C34_1 1.4200 . ?
C33_1 H33_1 0.9300 . ?
C34_1 C36_1 1.355(4) . ?
N35_1 C36_1 1.3900 . ?
N35_1 C40_1 1.3900 . ?
N35_1 Eu4_8 2.566(3) . ?
C36_1 C37_1 1.3900 . ?
C37_1 C38_1 1.3900 . ?
C37_1 H37_1 0.9300 . ?
C38_1 C39_1 1.3900 . ?
C38_1 H38_1 0.9300 . ?
C39_1 C40_1 1.3900 . ?
C39_1 H39_1 0.9300 . ?
C40_1 C41_1 1.437(7) . ?
C41_1 O42_1 1.251(7) . ?
C41_1 N43_1 1.326(8) . ?
C41_1 Eu4_8 3.245(7) . ?
O42_1 Eu4_8 2.362(4) . ?
N43_1 C44_1 1.447(10) . ?
N43_1 H43_1 0.8600 . ?
C44_1 C45_1 1.488(10) . ?
C44_1 C46_1 1.564(12) . ?
C44_1 H44_1 0.9800 . ?
C45_1 H45A_1 0.9600 . ?
C45_1 H45B_1 0.9600 . ?
C45_1 H45C_1 0.9600 . ?
C46_1 H46A_1 0.9600 . ?
C46_1 H46B_1 0.9600 . ?
C46_1 H46C_1 0.9600 . ?
C1_3 C3_3 1.431(11) . ?
C1_3 H1A_3 0.9600 . ?
C1_3 H1AB_3 0.9600 . ?
C1_3 H1AC_3 0.9600 . ?
C2_3 C3_3 1.497(11) . ?
C2_3 H2A_3 0.9600 . ?
C2_3 H2AB_3 0.9600 . ?
C2_3 H2AC_3 0.9600 . ?
C3_3 N4_3 1.458(9) . ?
C3_3 H3_3 0.9800 . ?
N4_3 C5_3 1.342(8) . ?
N4_3 H4_3 0.8600 . ?
C5_3 O6_3 1.227(8) . ?
C5_3 C8_3 1.472(9) . ?
C5_3 Eu1_8 3.217(8) . ?
O6_3 Eu1_8 2.347(5) . ?
N7_3 C12_3 1.318(8) . ?
N7_3 C8_3 1.358(8) . ?
N7_3 Eu1_8 2.568(6) . ?
C8_3 C9_3 1.394(9) . ?
C9_3 C10_3 1.418(10) . ?
C9_3 H9_3 0.9300 . ?
C10_3 C11_3 1.400(10) . ?
C10_3 H10_3 0.9300 . ?
C11_3 C12_3 1.402(9) . ?
C11_3 H11_3 0.9300 . ?
C12_3 C17_3 1.413(8) . ?
N13_3 N14_3 1.375(7) . ?
N13_3 C17_3 1.388(8) . ?
N13_3 Eu1_8 2.557(6) . ?
N14_3 N15_3 1.369(7) . ?
N15_3 C16_3 1.361(8) . ?
N15_3 C18_3 1.399(8) . ?
C16_3 C17_3 1.370(8) . ?
C16_3 H16_3 0.9300 . ?
C18_3 C23_3 1.335(9) . ?
C18_3 C19_3 1.391(10) . ?
C19_3 C20_3 1.390(9) . ?
C19_3 H19_3 0.9300 . ?
C20_3 C21_3 1.370(9) . ?
C20_3 H20_3 0.9300 . ?
C21_3 C22_3 1.340(9) . ?
C21_3 C24_3 1.496(9) . ?
C22_3 C23_3 1.425(9) . ?
C22_3 H22_3 0.9300 . ?
C23_3 H23_3 0.9300 . ?
C24_3 C25_3 1.359(10) . ?
C24_3 C29_3 1.390(9) . ?
C25_3 C26_3 1.404(9) . ?
C25_3 H25_3 0.9300 . ?
C26_3 C27_3 1.323(9) . ?
C26_3 H26_3 0.9300 . ?
C27_3 C28_3 1.369(9) . ?
C27_3 N32_3 1.418(7) . ?
C28_3 C29_3 1.405(9) . ?
C28_3 H28_3 0.9300 . ?
C29_3 H29_3 0.9300 . ?
N30_3 N31_3 1.332(6) . ?
N30_3 C34_3 1.393(7) . ?
N30_3 Eu4_8 2.548(5) . ?
N31_3 N32_3 1.375(6) . ?
N32_3 C33_3 1.341(8) . ?
C33_3 C34_3 1.377(8) . ?
C33_3 H33_3 0.9300 . ?
C34_3 C36_3 1.438(8) . ?
N35_3 C36_3 1.328(7) . ?
N35_3 C40_3 1.362(8) . ?
N35_3 Eu4_8 2.587(5) . ?
C36_3 C37_3 1.402(8) . ?
C37_3 C38_3 1.371(10) . ?
C37_3 H37_3 0.9300 . ?
C38_3 C39_3 1.409(9) . ?
C38_3 H38_3 0.9300 . ?
C39_3 C40_3 1.350(9) . ?
C39_3 H39_3 0.9300 . ?
C40_3 C41_3 1.452(8) . ?
C41_3 O42_3 1.258(7) . ?
C41_3 N43_3 1.338(8) . ?
C41_3 Eu4_8 3.270(7) . ?
O42_3 Eu4_8 2.367(4) . ?
N43_3 C44_3 1.522(9) . ?
N43_3 H43_3 0.8600 . ?
C44_3 C45_3 1.484(10) . ?
C44_3 C46_3 1.565(12) . ?
C44_3 H44_3 0.9800 . ?
C45_3 H45A_3 0.9600 . ?
C45_3 H45B_3 0.9600 . ?
C45_3 H45C_3 0.9600 . ?
C46_3 H46A_3 0.9600 . ?
C46_3 H46B_3 0.9600 . ?
C46_3 H46C_3 0.9600 . ?
C1_4 C3_4 1.465(11) . ?
C1_4 H1A_4 0.9600 . ?
C1_4 H1AB_4 0.9600 . ?
C1_4 H1AC_4 0.9600 . ?
C2_4 C3_4 1.509(11) . ?
C2_4 H2A_4 0.9600 . ?
C2_4 H2AB_4 0.9600 . ?
C2_4 H2AC_4 0.9600 . ?
C3_4 N4_4 1.481(10) . ?
C3_4 H3_4 0.9800 . ?
N4_4 C5_4 1.301(8) . ?
N4_4 H4_4 0.8600 . ?
C5_4 O6_4 1.263(8) . ?
C5_4 C8_4 1.452(7) . ?
C5_4 Eu1_8 3.235(8) . ?
O6_4 Eu1_8 2.384(5) . ?
N7_4 C8_4 1.3900 . ?
N7_4 C12_4 1.3900 . ?
N7_4 Eu1_8 2.572(4) . ?
C8_4 C9_4 1.3900 . ?
C9_4 C10_4 1.3900 . ?
C9_4 H9_4 0.9300 . ?
C10_4 C11_4 1.3900 . ?
C10_4 H10_4 0.9300 . ?
C11_4 C12_4 1.3900 . ?
C11_4 H11_4 0.9300 . ?
C12_4 C17_4 1.414(7) . ?
N13_4 N14_4 1.352(7) . ?
N13_4 C17_4 1.367(8) . ?
N13_4 Eu1_8 2.547(6) . ?
N14_4 N15_4 1.315(7) . ?
N15_4 C16_4 1.341(8) . ?
N15_4 C18_4 1.438(8) . ?
C16_4 C17_4 1.366(8) . ?
C16_4 H16_4 0.9300 . ?
C18_4 C23_4 1.326(9) . ?
C18_4 C19_4 1.368(10) . ?
C19_4 C20_4 1.426(10) . ?
C19_4 H19_4 0.9300 . ?
C20_4 C21_4 1.380(10) . ?
C20_4 H20_4 0.9300 . ?
C21_4 C22_4 1.328(10) . ?
C21_4 C24_4 1.460(9) . ?
C22_4 C23_4 1.413(9) . ?
C22_4 H22_4 0.9300 . ?
C23_4 H23_4 0.9300 . ?
C24_4 C29_4 1.363(10) . ?
C24_4 C25_4 1.388(10) . ?
C25_4 C26_4 1.443(9) . ?
C25_4 H25_4 0.9300 . ?
C26_4 C27_4 1.326(9) . ?
C26_4 H26_4 0.9300 . ?
C27_4 C28_4 1.379(9) . ?
C27_4 N32_4 1.425(8) . ?
C28_4 C29_4 1.425(9) . ?
C28_4 H28_4 0.9300 . ?
C29_4 H29_4 0.9300 . ?
N30_4 N31_4 1.317(6) . ?
N30_4 C34_4 1.371(8) . ?
N30_4 Eu3_8 2.551(5) . ?
N31_4 N32_4 1.360(7) . ?
N32_4 C33_4 1.343(8) . ?
C33_4 C34_4 1.383(8) . ?
C33_4 H33_4 0.9300 . ?
C34_4 C36_4 1.450(8) . ?
N35_4 C36_4 1.327(7) . ?
N35_4 C40_4 1.365(7) . ?
N35_4 Eu3_8 2.564(5) . ?
C36_4 C37_4 1.387(8) . ?
C37_4 C38_4 1.366(9) . ?
C37_4 H37_4 0.9300 . ?
C38_4 C39_4 1.373(9) . ?
C38_4 H38_4 0.9300 . ?
C39_4 C40_4 1.390(8) . ?
C39_4 H39_4 0.9300 . ?
C40_4 C41_4 1.455(8) . ?
C41_4 O42_4 1.237(7) . ?
C41_4 N43_4 1.308(7) . ?
C41_4 Eu3_8 3.246(6) . ?
O42_4 Eu3_8 2.371(4) . ?
N43_4 C44_4 1.486(9) . ?
N43_4 H43_4 0.8600 . ?
C44_4 C45_4 1.461(11) . ?
C44_4 C46_4 1.529(12) . ?
C44_4 H44_4 0.9800 . ?
C45_4 H45A_4 0.9600 . ?
C45_4 H45B_4 0.9600 . ?
C45_4 H45C_4 0.9600 . ?
C46_4 H46A_4 0.9600 . ?
C46_4 H46B_4 0.9600 . ?
C46_4 H46C_4 0.9600 . ?
C1_5 C3_5 1.434(11) . ?
C1_5 H1A_5 0.9600 . ?
C1_5 H1AB_5 0.9600 . ?
C1_5 H1AC_5 0.9600 . ?
C2_5 C3_5 1.454(11) . ?
C2_5 H2A_5 0.9600 . ?
C2_5 H2AB_5 0.9600 . ?
C2_5 H2AC_5 0.9600 . ?
C3_5 N4_5 1.464(9) . ?
C3_5 H3_5 0.9800 . ?
N4_5 C5_5 1.313(7) . ?
N4_5 H4_5 0.8600 . ?
C5_5 O6_5 1.223(7) . ?
C5_5 C8_5 1.464(8) . ?
C5_5 Eu3_8 3.246(6) . ?
O6_5 Eu3_8 2.374(4) . ?
N7_5 C12_5 1.367(7) . ?
N7_5 C8_5 1.381(7) . ?
N7_5 Eu3_8 2.560(5) . ?
C8_5 C9_5 1.369(9) . ?
C9_5 C10_5 1.437(10) . ?
C9_5 H9_5 0.9300 . ?
C10_5 C11_5 1.414(9) . ?
C10_5 H10_5 0.9300 . ?
C11_5 C12_5 1.406(9) . ?
C11_5 H11_5 0.9300 . ?
C12_5 C17_5 1.440(8) . ?
N13_5 N14_5 1.357(6) . ?
N13_5 C17_5 1.369(7) . ?
N13_5 Eu3_8 2.553(5) . ?
N14_5 N15_5 1.350(7) . ?
N15_5 C16_5 1.377(7) . ?
N15_5 C18_5 1.430(7) . ?
C16_5 C17_5 1.396(8) . ?
C16_5 H16_5 0.9300 . ?
C18_5 C23_5 1.354(8) . ?
C18_5 C19_5 1.373(9) . ?
C19_5 C20_5 1.399(8) . ?
C19_5 H19_5 0.9300 . ?
C20_5 C21_5 1.374(8) . ?
C20_5 H20_5 0.9300 . ?
C21_5 C22_5 1.348(8) . ?
C21_5 C24_5 1.486(7) . ?
C22_5 C23_5 1.369(8) . ?
C22_5 H22_5 0.9300 . ?
C23_5 H23_5 0.9300 . ?
C24_5 C25_5 1.334(8) . ?
C24_5 C29_5 1.346(8) . ?
C25_5 C26_5 1.459(8) . ?
C25_5 H25_5 0.9300 . ?
C26_5 C27_5 1.333(8) . ?
C26_5 H26_5 0.9300 . ?
C27_5 C28_5 1.342(8) . ?
C27_5 N32_5 1.442(6) . ?
C28_5 C29_5 1.385(8) . ?
C28_5 H28_5 0.9300 . ?
C29_5 H29_5 0.9300 . ?
N30_5 N31_5 1.288(5) . ?
N30_5 C34_5 1.386(6) . ?
N30_5 Eu2_8 2.571(4) . ?
N31_5 N32_5 1.348(5) . ?
N32_5 C33_5 1.346(6) . ?
C33_5 C34_5 1.376(7) . ?
C33_5 H33_5 0.9300 . ?
C34_5 C36_5 1.453(6) . ?
N35_5 C40_5 1.329(6) . ?
N35_5 C36_5 1.347(6) . ?
N35_5 Eu2_8 2.569(4) . ?
C36_5 C37_5 1.357(7) . ?
C37_5 C38_5 1.382(8) . ?
C37_5 H37_5 0.9300 . ?
C38_5 C39_5 1.376(8) . ?
C38_5 H38_5 0.9300 . ?
C39_5 C40_5 1.377(8) . ?
C39_5 H39_5 0.9300 . ?
C40_5 C41_5 1.492(7) . ?
C41_5 O42_5 1.232(6) . ?
C41_5 N43_5 1.311(7) . ?
C41_5 Eu2_8 3.256(6) . ?
O42_5 Eu2_8 2.371(4) . ?
N43_5 C44_5 1.510(8) . ?
N43_5 H43_5 0.8600 . ?
C44_5 C45_5 1.505(11) . ?
C44_5 C46_5 1.530(12) . ?
C44_5 H44_5 0.9800 . ?
C45_5 H45A_5 0.9600 . ?
C45_5 H45B_5 0.9600 . ?
C45_5 H45C_5 0.9600 . ?
C46_5 H46A_5 0.9600 . ?
C46_5 H46B_5 0.9600 . ?
C46_5 H46C_5 0.9600 . ?
C1_6 C3_6 1.456(11) . ?
C1_6 H1A_6 0.9600 . ?
C1_6 H1AB_6 0.9600 . ?
C1_6 H1AC_6 0.9600 . ?
C2_6 C3_6 1.492(11) . ?
C2_6 H2A_6 0.9600 . ?
C2_6 H2AB_6 0.9600 . ?
C2_6 H2AC_6 0.9600 . ?
C3_6 N4_6 1.499(10) . ?
C3_6 H3_6 0.9800 . ?
N4_6 C5_6 1.336(7) . ?
N4_6 H4_6 0.8600 . ?
C5_6 O6_6 1.224(7) . ?
C5_6 C8_6 1.484(8) . ?
C5_6 Eu4_8 3.229(6) . ?
O6_6 Eu4_8 2.352(4) . ?
N7_6 C12_6 1.326(6) . ?
N7_6 C8_6 1.365(6) . ?
N7_6 Eu4_8 2.580(5) . ?
C8_6 C9_6 1.351(7) . ?
C9_6 C10_6 1.396(8) . ?
C9_6 H9_6 0.9300 . ?
C10_6 C11_6 1.373(8) . ?
C10_6 H10_6 0.9300 . ?
C11_6 C12_6 1.398(8) . ?
C11_6 H11_6 0.9300 . ?
C12_6 C17_6 1.419(7) . ?
N13_6 N14_6 1.341(5) . ?
N13_6 C17_6 1.370(7) . ?
N13_6 Eu4_8 2.531(4) . ?
N14_6 N15_6 1.339(6) . ?
N15_6 C16_6 1.370(7) . ?
N15_6 C18_6 1.419(6) . ?
C16_6 C17_6 1.388(7) . ?
C16_6 H16_6 0.9300 . ?
C18_6 C23_6 1.332(8) . ?
C18_6 C19_6 1.368(8) . ?
C19_6 C20_6 1.384(8) . ?
C19_6 H19_6 0.9300 . ?
C20_6 C21_6 1.350(9) . ?
C20_6 H20_6 0.9300 . ?
C21_6 C22_6 1.356(8) . ?
C21_6 C24_6 1.480(7) . ?
C22_6 C23_6 1.415(8) . ?
C22_6 H22_6 0.9300 . ?
C23_6 H23_6 0.9300 . ?
C24_6 C25_6 1.352(8) . ?
C24_6 C29_6 1.356(8) . ?
C25_6 C26_6 1.417(8) . ?
C25_6 H25_6 0.9300 . ?
C26_6 C27_6 1.358(8) . ?
C26_6 H26_6 0.9300 . ?
C27_6 C28_6 1.365(8) . ?
C27_6 N32_6 1.422(6) . ?
C28_6 C29_6 1.414(8) . ?
C28_6 H28_6 0.9300 . ?
C29_6 H29_6 0.9300 . ?
N30_6 N31_6 1.305(5) . ?
N30_6 C34_6 1.377(7) . ?
N30_6 Eu2_8 2.544(4) . ?
N31_6 N32_6 1.334(6) . ?
N32_6 C33_6 1.368(7) . ?
C33_6 C34_6 1.399(7) . ?
C33_6 H33_6 0.9300 . ?
C34_6 C36_6 1.442(6) . ?
N35_6 C36_6 1.344(6) . ?
N35_6 C40_6 1.355(6) . ?
N35_6 Eu2_8 2.563(5) . ?
C36_6 C37_6 1.387(8) . ?
C37_6 C38_6 1.375(8) . ?
C37_6 H37_6 0.9300 . ?
C38_6 C39_6 1.387(8) . ?
C38_6 H38_6 0.9300 . ?
C39_6 C40_6 1.365(7) . ?
C39_6 H39_6 0.9300 . ?
C40_6 C41_6 1.476(7) . ?
C41_6 O42_6 1.221(6) . ?
C41_6 N43_6 1.330(6) . ?
C41_6 Eu2_8 3.239(5) . ?
O42_6 Eu2_8 2.367(3) . ?
N43_6 C44_6 1.513(9) . ?
N43_6 H43_6 0.8600 . ?
C44_6 C45_6 1.469(9) . ?
C44_6 C46_6 1.546(11) . ?
C44_6 H44_6 0.9800 . ?
C45_6 H45A_6 0.9600 . ?
C45_6 H45B_6 0.9600 . ?
C45_6 H45C_6 0.9600 . ?
C46_6 H46A_6 0.9600 . ?
C46_6 H46B_6 0.9600 . ?
C46_6 H46C_6 0.9600 . ?
C1_7 F4_7 1.293(10) . ?
C1_7 F2_7 1.296(10) . ?
C1_7 F3_7 1.306(9) . ?
C1_7 S5_7 1.770(11) . ?
S5_7 O6_7 1.413(5) . ?
S5_7 O7_7 1.440(6) . ?
S5_7 O8_7 1.493(7) . ?
Eu1_8 O42_2 2.385(5) . ?
Eu1_8 N30_2 2.535(5) . ?
Eu1_8 N35_2 2.543(6) . ?
Eu1_8 C41_2 3.250(8) . ?
Eu2_8 O6_2 2.371(4) . ?
Eu2_8 N13_2 2.543(4) . ?
Eu2_8 N7_2 2.575(5) . ?
Eu2_8 C5_2 3.246(7) . ?
C1_2 C3_2 1.455(11) . ?
C1_2 H1A_2 0.9600 . ?
C1_2 H1AB_2 0.9600 . ?
C1_2 H1AC_2 0.9600 . ?
C2_2 C3_2 1.508(11) . ?
C2_2 H2A_2 0.9600 . ?
C2_2 H2AB_2 0.9600 . ?
C2_2 H2AC_2 0.9600 . ?
C3_2 N4_2 1.490(10) . ?
C3_2 H3_2 0.9800 . ?
N4_2 C5_2 1.334(8) . ?
N4_2 H4_2 0.8600 . ?
C5_2 O6_2 1.230(7) . ?
C5_2 C8_2 1.492(8) . ?
N7_2 C12_2 1.339(6) . ?
N7_2 C8_2 1.354(7) . ?
C8_2 C9_2 1.352(8) . ?
C9_2 C10_2 1.391(9) . ?
C9_2 H9_2 0.9300 . ?
C10_2 C11_2 1.382(8) . ?
C10_2 H10_2 0.9300 . ?
C11_2 C12_2 1.366(8) . ?
C11_2 H11_2 0.9300 . ?
C12_2 C17_2 1.416(7) . ?
N13_2 C17_2 1.351(6) . ?
N13_2 N14_2 1.352(6) . ?
N14_2 N15_2 1.354(6) . ?
N15_2 C16_2 1.337(7) . ?
N15_2 C18_2 1.397(7) . ?
C16_2 C17_2 1.377(7) . ?
C16_2 H16_2 0.9300 . ?
C18_2 C23_2 1.367(8) . ?
C18_2 C19_2 1.371(8) . ?
C19_2 C20_2 1.391(8) . ?
C19_2 H19_2 0.9300 . ?
C20_2 C21_2 1.347(8) . ?
C20_2 H20_2 0.9300 . ?
C21_2 C22_2 1.402(9) . ?
C21_2 C24_2 1.488(8) . ?
C22_2 C23_2 1.400(8) . ?
C22_2 H22_2 0.9300 . ?
C23_2 H23_2 0.9300 . ?
C24_2 C29_2 1.367(9) . ?
C24_2 C25_2 1.370(9) . ?
C25_2 C26_2 1.402(9) . ?
C25_2 H25_2 0.9300 . ?
C26_2 C27_2 1.330(9) . ?
C26_2 H26_2 0.9300 . ?
C27_2 C28_2 1.343(9) . ?
C27_2 N32_2 1.426(7) . ?
C28_2 C29_2 1.362(9) . ?
C28_2 H28_2 0.9300 . ?
C29_2 H29_2 0.9300 . ?
N30_2 N31_2 1.314(6) . ?
N30_2 C34_2 1.376(8) . ?
N31_2 N32_2 1.362(7) . ?
N32_2 C33_2 1.366(8) . ?
C33_2 C34_2 1.411(8) . ?
C33_2 H33_2 0.9300 . ?
C34_2 C36_2 1.444(8) . ?
N35_2 C40_2 1.340(7) . ?
N35_2 C36_2 1.359(7) . ?
C36_2 C37_2 1.389(9) . ?
C37_2 C38_2 1.439(9) . ?
C37_2 H37_2 0.9300 . ?
C38_2 C39_2 1.387(10) . ?
C38_2 H38_2 0.9300 . ?
C39_2 C40_2 1.361(9) . ?
C39_2 H39_2 0.9300 . ?
C40_2 C41_2 1.466(9) . ?
C41_2 O42_2 1.225(8) . ?
C41_2 N43_2 1.326(8) . ?
N43_2 C44_2 1.525(11) . ?
N43_2 H43_2 0.8600 . ?
C44_2 C45_2 1.520(10) . ?
C44_2 C46_2 1.552(12) . ?
C44_2 H44_2 0.9800 . ?
C45_2 H45A_2 0.9600 . ?
C45_2 H45B_2 0.9600 . ?
C45_2 H45C_2 0.9600 . ?
C46_2 H46A_2 0.9600 . ?
C46_2 H46B_2 0.9600 . ?
C46_2 H46C_2 0.9600 . ?
